data_4122064
loop_
_publ_author_name
'Riddell, Imogen A.'
'Ronson, Tanya K.'
'Clegg, Jack K.'
'Wood, Christopher S.'
'Bilbeisi, Rana A.'
'Nitschke, Jonathan R.'

_publ_section_title
;
 Cation- and Anion-Exchanges Induce Multiple Distinct Rearrangements
 within Metallosupramolecular Architectures.
;
_journal_issue 26
_journal_name_full 'Journal of the American Chemical Society'
_journal_page_first 9491
_journal_page_last 9498
_journal_paper_doi 10.1021/ja504748g
_journal_volume 136
_journal_year 2014
_chemical_formula_moiety
;
C144 H108 Fe4 N24, 4.375(As F6), 3.125(C S O3 F3), 0.5(C4 H10 O), 2(C H3 N)
;
_chemical_formula_sum 'C150 H119 As4.88 F38.62 Fe4 N26 O9.88 S3.12'
_chemical_formula_weight 3866.40
_chemical_name_systematic
;
 ?
;
_space_group_crystal_system triclinic
_space_group_IT_number 2
_space_group_name_Hall '-P 1'
_space_group_name_H-M_alt 'P -1'
_symmetry_space_group_name_Hall '-P 1'
_symmetry_space_group_name_H-M 'P -1'
_atom_sites_solution_hydrogens mixed
_audit_creation_method SHELXL-2013
_cell_angle_alpha 91.08(3)
_cell_angle_beta 108.97(3)
_cell_angle_gamma 95.93(3)
_cell_formula_units_Z 2
_cell_length_a 18.038(4)
_cell_length_b 22.427(5)
_cell_length_c 26.770(5)
_cell_measurement_reflns_used 272789
_cell_measurement_temperature 180(2)
_cell_measurement_theta_max 27.48
_cell_measurement_theta_min 1.00
_cell_volume 10171(4)
_computing_cell_refinement 'HKL Scalepack (Otwinowski & Minor 1997)'
_computing_data_collection 'Collect (Nonius B.V. 1998)'
_computing_data_reduction
;
 HKL Denzo and Scalepack (Otwinowski & Minor 1997)
;
_computing_molecular_graphics
;ORTEP-3 (Farrugia, 1997)
WINGX-32 (Farrugia, 1999)
;
_computing_publication_material 'enCIFer 1.1 (CCDC, 2005)'
_computing_structure_refinement 'SHELXL-97 (Sheldrick 1997)'
_computing_structure_solution 'SIR-97 (Altomare et al. 1999)'
_diffrn_ambient_temperature 180(2)
_diffrn_measured_fraction_theta_full 0.997
_diffrn_measured_fraction_theta_max 0.995
_diffrn_measurement_device_type 'Nonius Kappa CCD'
_diffrn_measurement_method 'Thin slice \w and \f scans'
_diffrn_radiation_monochromator graphite
_diffrn_radiation_source 'fine-focus sealed tube'
_diffrn_radiation_type MoK\a
_diffrn_radiation_wavelength 0.71073
_diffrn_reflns_av_R_equivalents 0.1053
_diffrn_reflns_av_unetI/netI 0.1047
_diffrn_reflns_Laue_measured_fraction_full 0.997
_diffrn_reflns_Laue_measured_fraction_max 0.995
_diffrn_reflns_limit_h_max 23
_diffrn_reflns_limit_h_min -23
_diffrn_reflns_limit_k_max 29
_diffrn_reflns_limit_k_min -29
_diffrn_reflns_limit_l_max 34
_diffrn_reflns_limit_l_min -34
_diffrn_reflns_number 236692
_diffrn_reflns_point_group_measured_fraction_full 0.997
_diffrn_reflns_point_group_measured_fraction_max 0.995
_diffrn_reflns_theta_full 25.242
_diffrn_reflns_theta_max 27.508
_diffrn_reflns_theta_min 2.302
_exptl_absorpt_coefficient_mu 1.186
_exptl_absorpt_correction_T_max 0.872
_exptl_absorpt_correction_T_min 0.714
_exptl_absorpt_correction_type multi-scan
_exptl_absorpt_process_details
;
multi-scan from symmetry-related measurements
 Sortav (Blessing 1995)
;
_exptl_crystal_colour purple
_exptl_crystal_density_diffrn 1.262
_exptl_crystal_description block
_exptl_crystal_F_000 3885
_exptl_crystal_size_max 0.4
_exptl_crystal_size_mid 0.3
_exptl_crystal_size_min 0.25
_platon_squeeze_details
;
included as triflate anions
;
_refine_diff_density_max 3.034
_refine_diff_density_min -2.735
_refine_diff_density_rms 0.169
_refine_ls_extinction_method none
_refine_ls_goodness_of_fit_ref 1.174
_refine_ls_hydrogen_treatment constr
_refine_ls_matrix_type full
_refine_ls_number_parameters 1627
_refine_ls_number_reflns 46573
_refine_ls_number_restraints 0
_refine_ls_restrained_S_all 1.174
_refine_ls_R_factor_all 0.2071
_refine_ls_R_factor_gt 0.1402
_refine_ls_shift/su_max 0.000
_refine_ls_shift/su_mean 0.000
_refine_ls_structure_factor_coef Fsqd
_refine_ls_weighting_details 'w=1/[\s^2^(Fo^2^)+(0.1800P)^2^+15.0000P] where P=(Fo^2^+2Fc^2^)/3'
_refine_ls_weighting_scheme calc
_refine_ls_wR_factor_gt 0.3626
_refine_ls_wR_factor_ref 0.3926
_reflns_Friedel_coverage 0.000
_reflns_number_gt 22269
_reflns_number_total 46573
_reflns_threshold_expression 'I > 2\s(I)'
_cod_data_source_file ja504748g_si_006.cif
_cod_data_source_block squeezed
_cod_depositor_comments
;
The following automatic conversions were performed:
'__diffrn_radiation_source' tag replaced with
'_diffrn_radiation_source'.

Automatic conversion script
Id: cif_correct_tags 1440 2010-10-19 06:21:57Z saulius 

 Adding full bibliography for 4122060--4122064.cif.
;
_cod_database_code 4122064
_shelx_space_group_comment
;
The symmetry employed for this shelxl refinement is uniquely defined
by the following loop, which should always be used as a source of
symmetry information in preference to the above space-group names.
They are only intended as comments.
;
_shelxl_version_number 2013-4

loop_
_space_group_symop_operation_xyz
'x, y, z'
'-x, -y, -z'

loop_
_atom_site_label
_atom_site_type_symbol
_atom_site_fract_x
_atom_site_fract_y
_atom_site_fract_z
_atom_site_U_iso_or_equiv
_atom_site_adp_type
_atom_site_occupancy
_atom_site_site_symmetry_order
_atom_site_calc_flag
_atom_site_refinement_flags_posn
_atom_site_refinement_flags_adp
_atom_site_refinement_flags_occupancy
_atom_site_disorder_assembly
_atom_site_disorder_group
C1 C 0.5574(8) -0.0623(5) 0.2020(5) 0.116(2) Uani 1 1 d . . . . .
C2 C 0.5048(8) -0.0945(5) 0.2253(5) 0.116(2) Uani 1 1 d . . . . .
H2 H 0.4862 -0.0766 0.2507 0.140 Uiso 1 1 calc R U . . .
C3 C 0.4831(8) -0.1564(5) 0.2063(5) 0.116(2) Uani 1 1 d . . . . .
H3 H 0.4492 -0.1809 0.2203 0.140 Uiso 1 1 calc R U . . .
C4 C 0.5084(8) -0.1813(5) 0.1700(5) 0.116(2) Uani 1 1 d . . . . .
H4 H 0.4944 -0.2229 0.1604 0.140 Uiso 1 1 calc R U . . .
C5 C 0.5504(8) -0.1505(5) 0.1481(5) 0.116(2) Uani 1 1 d . . . . .
H5 H 0.5646 -0.1692 0.1209 0.140 Uiso 1 1 calc R U . . .
C6 C 0.5778(8) -0.0878(5) 0.1632(5) 0.116(2) Uani 1 1 d . . . . .
H6 H 0.6093 -0.0653 0.1462 0.140 Uiso 1 1 calc R U . . .
C7 C 0.5394(6) 0.0371(4) 0.1992(4) 0.072(3) Uani 1 1 d . . . . .
H7 H 0.4896 0.0256 0.1729 0.086 Uiso 1 1 calc R U . . .
C8 C 0.5650(5) 0.1001(3) 0.2173(3) 0.059(2) Uani 1 1 d . . . . .
C9 C 0.6669(4) 0.1620(3) 0.2775(3) 0.0420(15) Uani 1 1 d . . . . .
H9 H 0.7173 0.1671 0.3041 0.050 Uiso 1 1 calc R U . . .
C10 C 0.6265(4) 0.2119(3) 0.2641(3) 0.0478(17) Uani 1 1 d . . . . .
C11 C 0.5548(6) 0.2039(4) 0.2249(4) 0.080(3) Uani 1 1 d . . . . .
H11 H 0.5257 0.2371 0.2148 0.096 Uiso 1 1 calc R U . . .
C12 C 0.5243(5) 0.1481(3) 0.2000(4) 0.076(3) Uani 1 1 d . . . . .
H12 H 0.4760 0.1431 0.1713 0.091 Uiso 1 1 calc R U . . .
C13 C 0.6593(4) 0.2699(3) 0.2945(3) 0.0424(15) Uani 1 1 d . . . . .
C14 C 0.6584(4) 0.3234(3) 0.2673(3) 0.0447(16) Uani 1 1 d . . . . .
H14 H 0.6399 0.3207 0.2297 0.054 Uiso 1 1 calc R U . . .
C15 C 0.7064(4) 0.3811(3) 0.3460(3) 0.0419(15) Uani 1 1 d . . . . .
C16 C 0.7104(4) 0.3298(3) 0.3753(3) 0.0467(16) Uani 1 1 d . . . . .
H16 H 0.7285 0.3330 0.4129 0.056 Uiso 1 1 calc R U . . .
C17 C 0.6872(4) 0.2745(3) 0.3481(3) 0.0454(16) Uani 1 1 d . . . . .
H17 H 0.6907 0.2391 0.3673 0.055 Uiso 1 1 calc R U . . .
C18 C 0.7227(4) 0.4423(3) 0.3679(3) 0.0392(14) Uani 1 1 d . . . . .
H18 H 0.7406 0.4511 0.4051 0.047 Uiso 1 1 calc R U . . .
C19 C 0.7278(5) 0.5449(3) 0.3584(3) 0.0458(17) Uani 1 1 d . . . . .
C20 C 0.8039(5) 0.5731(4) 0.3751(4) 0.081(3) Uani 1 1 d . . . . .
H20 H 0.8450 0.5514 0.3722 0.097 Uiso 1 1 calc R U . . .
C21 C 0.8223(7) 0.6298(5) 0.3951(4) 0.093(3) Uani 1 1 d . . . . .
H21 H 0.8750 0.6487 0.4057 0.112 Uiso 1 1 calc R U . . .
C22 C 0.7607(7) 0.6603(4) 0.4000(3) 0.074(3) Uani 1 1 d . . . . .
H22 H 0.7719 0.7001 0.4155 0.089 Uiso 1 1 calc R U . . .
C23 C 0.6881(7) 0.6345(4) 0.3835(4) 0.078(3) Uani 1 1 d . . . . .
H23 H 0.6470 0.6564 0.3863 0.094 Uiso 1 1 calc R U . . .
C24 C 0.6693(6) 0.5754(4) 0.3618(4) 0.074(2) Uani 1 1 d . . . . .
H24 H 0.6161 0.5573 0.3497 0.089 Uiso 1 1 calc R U . . .
C25 C 0.7418(4) -0.0871(3) 0.3141(3) 0.0469(16) Uani 1 1 d . . . . .
C26 C 0.7889(5) -0.0727(3) 0.3658(3) 0.060(2) Uani 1 1 d . . . . .
H26 H 0.8217 -0.0356 0.3759 0.072 Uiso 1 1 calc R U . . .
C27 C 0.7858(6) -0.1163(4) 0.4032(3) 0.067(2) Uani 1 1 d . . . . .
H27 H 0.8163 -0.1074 0.4394 0.081 Uiso 1 1 calc R U . . .
C28 C 0.7420(6) -0.1686(4) 0.3894(3) 0.068(2) Uani 1 1 d . . . . .
H28 H 0.7412 -0.1963 0.4156 0.082 Uiso 1 1 calc R U . . .
C29 C 0.6980(6) -0.1834(4) 0.3380(4) 0.086(3) Uani 1 1 d . . . . .
H29 H 0.6670 -0.2214 0.3285 0.103 Uiso 1 1 calc R U . . .
C30 C 0.6984(6) -0.1430(3) 0.2994(3) 0.068(2) Uani 1 1 d . . . . .
H30 H 0.6692 -0.1536 0.2632 0.081 Uiso 1 1 calc R U . . .
C31 C 0.7735(5) -0.0517(3) 0.2407(3) 0.0534(18) Uani 1 1 d . . . . .
H31 H 0.8011 -0.0856 0.2411 0.064 Uiso 1 1 calc R U . . .
C32 C 0.7685(5) -0.0080(3) 0.2022(3) 0.0513(18) Uani 1 1 d . . . . .
C33 C 0.7152(4) 0.0783(3) 0.1710(3) 0.0480(17) Uani 1 1 d . . . . .
H33 H 0.6848 0.1096 0.1739 0.058 Uiso 1 1 calc R U . . .
C34 C 0.7441(5) 0.0790(3) 0.1300(3) 0.0504(18) Uani 1 1 d . . . . .
C35 C 0.7909(6) 0.0348(4) 0.1268(3) 0.072(2) Uani 1 1 d . . . . .
H35 H 0.8148 0.0349 0.1000 0.086 Uiso 1 1 calc R U . . .
C36 C 0.8024(6) -0.0093(4) 0.1627(3) 0.070(2) Uani 1 1 d . . . . .
H36 H 0.8334 -0.0404 0.1604 0.084 Uiso 1 1 calc R U . . .
C37 C 0.7214(5) 0.1248(3) 0.0897(3) 0.055(2) Uani 1 1 d . . . . .
C38 C 0.7776(5) 0.1555(3) 0.0715(2) 0.0497(18) Uani 1 1 d . . . . .
H38 H 0.8316 0.1501 0.0878 0.060 Uiso 1 1 calc R U . . .
C39 C 0.6801(5) 0.1969(3) 0.0070(3) 0.059(2) Uani 1 1 d . . . . .
C40 C 0.6228(6) 0.1704(4) 0.0243(3) 0.073(3) Uani 1 1 d . . . . .
H40 H 0.5692 0.1760 0.0070 0.088 Uiso 1 1 calc R U . . .
C41 C 0.6435(6) 0.1340(4) 0.0684(3) 0.071(2) Uani 1 1 d . . . . .
H41 H 0.6049 0.1167 0.0826 0.086 Uiso 1 1 calc R U . . .
C42 C 0.6669(6) 0.2324(4) -0.0392(3) 0.065(2) Uani 1 1 d . . . . .
H42 H 0.6152 0.2397 -0.0598 0.078 Uiso 1 1 calc R U . . .
C43 C 0.7126(5) 0.2880(2) -0.09698(16) 0.068(2) Uani 1 1 d G . . . .
C44 C 0.7082(6) 0.3494(2) -0.0941(2) 0.103(4) Uani 1 1 d G . . . .
H44 H 0.7129 0.3692 -0.0613 0.124 Uiso 1 1 calc R U . . .
C45 C 0.6970(6) 0.3819(2) -0.1391(3) 0.133(6) Uani 1 1 d G . . . .
H45 H 0.6940 0.4239 -0.1371 0.159 Uiso 1 1 calc R U . . .
C46 C 0.6901(6) 0.3530(3) -0.1871(2) 0.114(4) Uani 1 1 d G . . . .
H46 H 0.6824 0.3753 -0.2179 0.136 Uiso 1 1 calc R U . . .
C47 C 0.6944(6) 0.2916(3) -0.18999(16) 0.108(4) Uani 1 1 d G . . . .
H47 H 0.6897 0.2719 -0.2228 0.129 Uiso 1 1 calc R U . . .
C48 C 0.7057(5) 0.2591(2) -0.1449(2) 0.095(4) Uani 1 1 d G . . . .
H48 H 0.7086 0.2171 -0.1469 0.114 Uiso 1 1 calc R U . . .
C49 C 0.5867(4) 0.0019(3) 0.3380(3) 0.0524(18) Uani 1 1 d . . . . .
C50 C 0.5206(6) 0.0327(5) 0.3198(5) 0.091(3) Uani 1 1 d . . . . .
H50 H 0.5248 0.0712 0.3061 0.109 Uiso 1 1 calc R U . . .
C51 C 0.4490(6) 0.0068(6) 0.3220(6) 0.119(5) Uani 1 1 d . . . . .
H51 H 0.4031 0.0268 0.3094 0.143 Uiso 1 1 calc R U . . .
C52 C 0.4454(7) -0.0493(6) 0.3429(5) 0.113(4) Uani 1 1 d . . . . .
H52 H 0.3967 -0.0666 0.3458 0.135 Uiso 1 1 calc R U . . .
C53 C 0.5090(6) -0.0801(4) 0.3593(4) 0.080(3) Uani 1 1 d . . . . .
H53 H 0.5044 -0.1191 0.3722 0.096 Uiso 1 1 calc R U . . .
C54 C 0.5815(5) -0.0541(4) 0.3571(4) 0.071(2) Uani 1 1 d . . . . .
H54 H 0.6268 -0.0750 0.3686 0.085 Uiso 1 1 calc R U . . .
C55 C 0.7117(4) 0.0582(3) 0.3737(3) 0.0475(16) Uani 1 1 d . . . . .
H55 H 0.7019 0.0629 0.4063 0.057 Uiso 1 1 calc R U . . .
C56 C 0.7850(4) 0.0839(3) 0.3677(3) 0.0404(15) Uani 1 1 d . . . . .
C57 C 0.8556(4) 0.0887(3) 0.3095(3) 0.0436(16) Uani 1 1 d . . . . .
H57 H 0.8583 0.0791 0.2755 0.052 Uiso 1 1 calc R U . . .
C58 C 0.9214(4) 0.1188(3) 0.3474(3) 0.0475(17) Uani 1 1 d . . . . .
C59 C 0.9147(4) 0.1372(4) 0.3962(3) 0.0550(19) Uani 1 1 d . . . . .
H59 H 0.9563 0.1624 0.4213 0.066 Uiso 1 1 calc R U . . .
C60 C 0.8462(4) 0.1177(4) 0.4069(3) 0.0529(18) Uani 1 1 d . . . . .
H60 H 0.8412 0.1272 0.4403 0.063 Uiso 1 1 calc R U . . .
C61 C 0.9956(4) 0.1323(3) 0.3362(3) 0.0457(16) Uani 1 1 d . . . . .
C62 C 1.0347(4) 0.1904(3) 0.3436(2) 0.0457(16) Uani 1 1 d . . . . .
H62 H 1.0092 0.2222 0.3522 0.055 Uiso 1 1 calc R U . . .
C63 C 1.1427(5) 0.1580(4) 0.3278(3) 0.059(2) Uani 1 1 d . . . . .
C64 C 1.1057(5) 0.1000(4) 0.3168(4) 0.075(3) Uani 1 1 d . . . . .
H64 H 1.1311 0.0692 0.3065 0.090 Uiso 1 1 calc R U . . .
C65 C 1.0313(6) 0.0870(4) 0.3210(4) 0.072(3) Uani 1 1 d . . . . .
H65 H 1.0051 0.0473 0.3135 0.087 Uiso 1 1 calc R U . . .
C66 C 1.2224(5) 0.1775(4) 0.3291(3) 0.067(2) Uani 1 1 d . . . . .
H66 H 1.2538 0.1504 0.3200 0.080 Uiso 1 1 calc R U . . .
C67 C 1.3289(3) 0.2512(3) 0.3465(2) 0.067(2) Uani 1 1 d G . . . .
C68 C 1.3909(4) 0.2363(3) 0.3892(2) 0.090(3) Uani 1 1 d G . . . .
H68 H 1.3803 0.2129 0.4159 0.108 Uiso 1 1 calc R U . . .
C69 C 1.4683(3) 0.2557(4) 0.3930(3) 0.131(6) Uani 1 1 d G . . . .
H69 H 1.5107 0.2456 0.4222 0.158 Uiso 1 1 calc R U . . .
C70 C 1.4837(3) 0.2899(4) 0.3540(4) 0.137(6) Uani 1 1 d G . . . .
H70 H 1.5367 0.3032 0.3566 0.164 Uiso 1 1 calc R U . . .
C71 C 1.4217(5) 0.3048(3) 0.3112(3) 0.107(4) Uani 1 1 d G . . . .
H71 H 1.4323 0.3281 0.2845 0.128 Uiso 1 1 calc R U . . .
C72 C 1.3443(4) 0.2854(3) 0.3074(2) 0.077(3) Uani 1 1 d G . . . .
H72 H 1.3019 0.2955 0.2782 0.093 Uiso 1 1 calc R U . . .
C73 C 0.5243(4) 0.4701(4) 0.2653(3) 0.1058(16) Uani 1 1 d G . . . .
C74 C 0.4726(5) 0.5119(4) 0.2441(3) 0.1058(16) Uani 1 1 d G . . . .
H74 H 0.4703 0.5280 0.2111 0.127 Uiso 1 1 calc R U . . .
C75 C 0.4242(4) 0.5303(3) 0.2711(3) 0.1058(16) Uani 1 1 d G . . . .
H75 H 0.3888 0.5589 0.2566 0.127 Uiso 1 1 calc R U . . .
C76 C 0.4275(4) 0.5068(4) 0.3194(3) 0.1058(16) Uani 1 1 d G . . . .
H76 H 0.3944 0.5194 0.3379 0.127 Uiso 1 1 calc R U . . .
C77 C 0.4793(5) 0.4650(4) 0.3406(3) 0.1058(16) Uani 1 1 d G . . . .
H77 H 0.4816 0.4489 0.3736 0.127 Uiso 1 1 calc R U . . .
C78 C 0.5277(5) 0.4466(4) 0.3135(3) 0.1058(16) Uani 1 1 d G . . . .
H78 H 0.5631 0.4180 0.3280 0.127 Uiso 1 1 calc R U . . .
C79 C 0.5401(5) 0.4243(4) 0.1907(3) 0.072(2) Uani 1 1 d . . . . .
H79 H 0.4843 0.4169 0.1761 0.086 Uiso 1 1 calc R U . . .
C80 C 0.5910(5) 0.4063(4) 0.1622(3) 0.068(2) Uani 1 1 d . . . . .
C81 C 0.7212(5) 0.4128(3) 0.1648(3) 0.0480(17) Uani 1 1 d . . . . .
H81 H 0.7756 0.4247 0.1832 0.058 Uiso 1 1 calc R U . . .
C82 C 0.6997(6) 0.3857(3) 0.1133(3) 0.068(3) Uani 1 1 d . . . . .
C83 C 0.6211(7) 0.3658(5) 0.0883(4) 0.091(3) Uani 1 1 d . . . . .
H83 H 0.6048 0.3454 0.0544 0.109 Uiso 1 1 calc R U . . .
C84 C 0.5666(7) 0.3751(6) 0.1121(4) 0.100(4) Uani 1 1 d . . . . .
H84 H 0.5125 0.3607 0.0951 0.120 Uiso 1 1 calc R U . . .
C85 C 0.7581(6) 0.3806(3) 0.0871(3) 0.062(2) Uani 1 1 d . . . . .
C86 C 0.7699(5) 0.3252(3) 0.0679(3) 0.056(2) Uani 1 1 d . . . . .
H86 H 0.7425 0.2902 0.0759 0.068 Uiso 1 1 calc R U . . .
C87 C 0.8582(7) 0.3685(3) 0.0293(3) 0.074(3) Uani 1 1 d . . . . .
C88 C 0.8538(9) 0.4244(5) 0.0494(5) 0.114(5) Uani 1 1 d . . . . .
H88 H 0.8838 0.4588 0.0425 0.137 Uiso 1 1 calc R U . . .
C89 C 0.8050(8) 0.4304(4) 0.0799(4) 0.095(4) Uani 1 1 d . . . . .
H89 H 0.8039 0.4685 0.0957 0.114 Uiso 1 1 calc R U . . .
C90 C 0.9003(7) 0.3556(4) -0.0071(3) 0.076(3) Uani 1 1 d . . . . .
H90 H 0.9321 0.3864 -0.0172 0.091 Uiso 1 1 calc R U . . .
C91 C 0.9327(5) 0.2892(3) -0.0625(2) 0.076(3) Uani 1 1 d G . . . .
C92 C 0.9974(5) 0.2567(4) -0.0489(3) 0.104(4) Uani 1 1 d G . . . .
H92 H 1.0168 0.2428 -0.0142 0.125 Uiso 1 1 calc R U . . .
C93 C 1.0335(5) 0.2445(4) -0.0860(4) 0.136(5) Uani 1 1 d G . . . .
H93 H 1.0776 0.2223 -0.0767 0.163 Uiso 1 1 calc R U . . .
C94 C 1.0050(6) 0.2648(5) -0.1367(4) 0.144(7) Uani 1 1 d G . . . .
H94 H 1.0296 0.2565 -0.1620 0.173 Uiso 1 1 calc R U . . .
C95 C 0.9403(7) 0.2973(5) -0.1503(2) 0.151(7) Uani 1 1 d G . . . .
H95 H 0.9209 0.3112 -0.1849 0.181 Uiso 1 1 calc R U . . .
C96 C 0.9042(5) 0.3095(4) -0.1132(3) 0.116(4) Uani 1 1 d G . . . .
H96 H 0.8601 0.3317 -0.1225 0.139 Uiso 1 1 calc R U . . .
C97 C 0.6596(6) 0.5787(4) 0.2145(4) 0.152(3) Uani 1 1 d G . . . .
C98 C 0.6580(6) 0.6300(4) 0.2439(3) 0.152(3) Uani 1 1 d G . . . .
H98 H 0.6957 0.6388 0.2781 0.183 Uiso 1 1 calc R U . . .
C99 C 0.6012(7) 0.6685(3) 0.2231(3) 0.152(3) Uani 1 1 d G . . . .
H99 H 0.6001 0.7036 0.2432 0.183 Uiso 1 1 calc R U . . .
C100 C 0.5460(6) 0.6556(4) 0.1730(4) 0.152(3) Uani 1 1 d G . . . .
H100 H 0.5072 0.6819 0.1588 0.183 Uiso 1 1 calc R U . . .
C101 C 0.5476(6) 0.6042(4) 0.1436(3) 0.152(3) Uani 1 1 d G . . . .
H101 H 0.5099 0.5954 0.1094 0.183 Uiso 1 1 calc R U . . .
C102 C 0.6044(7) 0.5658(3) 0.1644(3) 0.152(3) Uani 1 1 d G . . . .
H102 H 0.6055 0.5307 0.1443 0.183 Uiso 1 1 calc R U . . .
C103 C 0.7834(7) 0.5516(3) 0.2428(3) 0.069(2) Uani 1 1 d . . . . .
H103 H 0.7991 0.5893 0.2315 0.083 Uiso 1 1 calc R U . . .
C104 C 0.8418(5) 0.5106(3) 0.2666(3) 0.058(2) Uani 1 1 d . . . . .
C105 C 0.8529(4) 0.4203(3) 0.3053(3) 0.0409(15) Uani 1 1 d . . . . .
H105 H 0.8287 0.3849 0.3152 0.049 Uiso 1 1 calc R U . . .
C106 C 0.9355(5) 0.4273(3) 0.3190(3) 0.0520(18) Uani 1 1 d . . . . .
C107 C 0.9705(5) 0.4771(4) 0.3019(4) 0.071(2) Uani 1 1 d . . . . .
H107 H 1.0257 0.4823 0.3081 0.085 Uiso 1 1 calc R U . . .
C108 C 0.9225(7) 0.5197(4) 0.2752(4) 0.093(4) Uani 1 1 d . . . . .
H108 H 0.9449 0.5544 0.2632 0.112 Uiso 1 1 calc R U . . .
C109 C 0.9825(4) 0.3840(3) 0.3521(3) 0.0478(17) Uani 1 1 d . . . . .
C110 C 1.0418(4) 0.3601(3) 0.3384(3) 0.0454(16) Uani 1 1 d . . . . .
H110 H 1.0483 0.3695 0.3055 0.054 Uiso 1 1 calc R U . . .
C111 C 1.0813(4) 0.3130(3) 0.4172(2) 0.0480(17) Uani 1 1 d . . . . .
C112 C 1.0206(5) 0.3325(4) 0.4323(3) 0.062(2) Uani 1 1 d . . . . .
H112 H 1.0143 0.3223 0.4651 0.074 Uiso 1 1 calc R U . . .
C113 C 0.9700(5) 0.3669(4) 0.3985(3) 0.0568(19) Uani 1 1 d . . . . .
H113 H 0.9263 0.3790 0.4069 0.068 Uiso 1 1 calc R U . . .
C114 C 1.1425(4) 0.2795(3) 0.4495(3) 0.0497(18) Uani 1 1 d . . . . .
H114 H 1.1430 0.2680 0.4836 0.060 Uiso 1 1 calc R U . . .
C115 C 1.2552(3) 0.2348(3) 0.4630(2) 0.059(2) Uani 1 1 d G . . . .
C116 C 1.3257(3) 0.2661(3) 0.4952(2) 0.083(3) Uani 1 1 d G . . . .
H116 H 1.3327 0.3087 0.4965 0.099 Uiso 1 1 calc R U . . .
C117 C 1.3860(3) 0.2350(5) 0.5255(2) 0.117(5) Uani 1 1 d G . . . .
H117 H 1.4342 0.2564 0.5475 0.141 Uiso 1 1 calc R U . . .
C118 C 1.3758(4) 0.1726(5) 0.5236(3) 0.119(5) Uani 1 1 d G . . . .
H118 H 1.4170 0.1513 0.5443 0.143 Uiso 1 1 calc R U . . .
C119 C 1.3053(6) 0.1413(3) 0.4914(3) 0.120(5) Uani 1 1 d G . . . .
H119 H 1.2984 0.0987 0.4902 0.144 Uiso 1 1 calc R U . . .
C120 C 1.2450(4) 0.1724(3) 0.4611(2) 0.089(3) Uani 1 1 d G . . . .
H120 H 1.1969 0.1510 0.4391 0.107 Uiso 1 1 calc R U . . .
C121 C 0.8090(4) 0.1397(3) -0.07832(17) 0.070(2) Uani 1 1 d G . . . .
C122 C 0.7347(4) 0.1096(3) -0.0851(2) 0.088(3) Uani 1 1 d G . . . .
H122 H 0.7145 0.1084 -0.0565 0.106 Uiso 1 1 calc R U . . .
C123 C 0.6900(4) 0.0814(3) -0.1339(3) 0.102(4) Uani 1 1 d G . . . .
H123 H 0.6392 0.0609 -0.1385 0.122 Uiso 1 1 calc R U . . .
C124 C 0.7196(5) 0.0833(4) -0.1758(2) 0.135(6) Uani 1 1 d G . . . .
H124 H 0.6890 0.0640 -0.2091 0.162 Uiso 1 1 calc R U . . .
C125 C 0.7939(5) 0.1133(4) -0.1690(2) 0.135(6) Uani 1 1 d G . . . .
H125 H 0.8141 0.1145 -0.1976 0.162 Uiso 1 1 calc R U . . .
C126 C 0.8385(4) 0.1415(3) -0.1202(2) 0.092(3) Uani 1 1 d G . . . .
H126 H 0.8893 0.1620 -0.1156 0.110 Uiso 1 1 calc R U . . .
C127 C 0.9115(5) 0.1462(4) 0.0006(3) 0.065(2) Uani 1 1 d . . . . .
H127 H 0.9249 0.1093 -0.0102 0.078 Uiso 1 1 calc R U . . .
C128 C 0.9575(5) 0.1781(4) 0.0509(3) 0.059(2) Uani 1 1 d . . . . .
C129 C 0.9672(5) 0.2634(3) 0.1036(2) 0.0525(19) Uani 1 1 d . . . . .
H129 H 0.9477 0.2994 0.1104 0.063 Uiso 1 1 calc R U . . .
C130 C 1.0368(5) 0.2477(4) 0.1396(3) 0.056(2) Uani 1 1 d . . . . .
C131 C 1.0631(6) 0.1957(4) 0.1313(4) 0.076(3) Uani 1 1 d . . . . .
H131 H 1.1079 0.1831 0.1571 0.092 Uiso 1 1 calc R U . . .
C132 C 1.0245(6) 0.1597(4) 0.0845(4) 0.078(3) Uani 1 1 d . . . . .
H132 H 1.0443 0.1243 0.0767 0.094 Uiso 1 1 calc R U . . .
C133 C 1.0836(5) 0.2904(4) 0.1867(3) 0.0551(19) Uani 1 1 d . . . . .
C134 C 1.0973(5) 0.2700(3) 0.2376(3) 0.0514(18) Uani 1 1 d . . . . .
H134 H 1.0730 0.2317 0.2420 0.062 Uiso 1 1 calc R U . . .
C135 C 1.1745(4) 0.3587(3) 0.2730(3) 0.0456(16) Uani 1 1 d . . . . .
C136 C 1.1584(5) 0.3824(3) 0.2238(3) 0.058(2) Uani 1 1 d . . . . .
H136 H 1.1797 0.4219 0.2199 0.069 Uiso 1 1 calc R U . . .
C137 C 1.1112(5) 0.3472(4) 0.1811(3) 0.061(2) Uani 1 1 d . . . . .
H137 H 1.0976 0.3628 0.1470 0.073 Uiso 1 1 calc R U . . .
C138 C 1.2275(4) 0.3889(3) 0.3221(3) 0.0510(18) Uani 1 1 d . . . . .
H138 H 1.2536 0.4280 0.3226 0.061 Uiso 1 1 calc R U . . .
C139 C 1.2895(4) 0.3895(3) 0.4132(3) 0.0529(18) Uani 1 1 d . . . . .
C140 C 1.2577(5) 0.4155(4) 0.4482(3) 0.061(2) Uani 1 1 d . . . . .
H140 H 1.2022 0.4141 0.4401 0.073 Uiso 1 1 calc R U . . .
C141 C 1.3098(6) 0.4439(4) 0.4956(3) 0.071(2) Uani 1 1 d . . . . .
H141 H 1.2895 0.4621 0.5199 0.085 Uiso 1 1 calc R U . . .
C142 C 1.3905(6) 0.4453(4) 0.5071(4) 0.077(3) Uani 1 1 d . . . . .
H142 H 1.4254 0.4653 0.5390 0.093 Uiso 1 1 calc R U . . .
C143 C 1.4194(5) 0.4185(5) 0.4735(4) 0.078(3) Uani 1 1 d . . . . .
H143 H 1.4749 0.4188 0.4827 0.093 Uiso 1 1 calc R U . . .
C144 C 1.3708(5) 0.3904(5) 0.4254(3) 0.076(3) Uani 1 1 d . . . . .
H144 H 1.3925 0.3724 0.4017 0.092 Uiso 1 1 calc R U . . .
N25 N 0.9491(8) 0.7702(5) 0.4688(5) 0.129(4) Uani 1 1 d . . . . .
C145 C 0.9497(7) 0.7940(6) 0.4335(6) 0.103(4) Uani 1 1 d . . . . .
C146 C 0.9559(12) 0.8259(10) 0.3882(7) 0.178(8) Uani 1 1 d . . . . .
H14A H 0.9146 0.8082 0.3561 0.267 Uiso 1 1 calc R U . . .
H14B H 1.0078 0.8229 0.3847 0.267 Uiso 1 1 calc R U . . .
H14C H 0.9494 0.8683 0.3932 0.267 Uiso 1 1 calc R U . . .
N26 N 0.6177(5) 0.4066(4) 0.4419(4) 0.087(2) Uani 1 1 d . . . . .
C147 C 0.6403(7) 0.3974(6) 0.4850(5) 0.092(3) Uani 1 1 d . . . . .
C148 C 0.6699(13) 0.3911(10) 0.5388(6) 0.193(10) Uani 1 1 d . . . . .
H14D H 0.6535 0.3503 0.5468 0.290 Uiso 1 1 calc R U . . .
H14E H 0.6495 0.4202 0.5573 0.290 Uiso 1 1 calc R U . . .
H14F H 0.7276 0.3982 0.5507 0.290 Uiso 1 1 calc R U . . .
O1E O 0.3689(13) 0.7697(8) 0.3190(7) 0.127(7) Uani 0.5 1 d . . P . .
C1E C 0.4995(17) 0.7259(19) 0.3210(14) 0.154(15) Uani 0.5 1 d . . P . .
H1E1 H 0.5125 0.6845 0.3214 0.231 Uiso 0.5 1 calc R U P . .
H1E2 H 0.5456 0.7522 0.3435 0.231 Uiso 0.5 1 calc R U P . .
H1E3 H 0.4848 0.7390 0.2847 0.231 Uiso 0.5 1 calc R U P . .
C2E C 0.3203(17) 0.7748(13) 0.3391(12) 0.113(11) Uani 0.5 1 d . . P . .
H2E1 H 0.3430 0.7971 0.3739 0.136 Uiso 0.5 1 calc R U P . .
H2E2 H 0.2942 0.7351 0.3435 0.136 Uiso 0.5 1 calc R U P . .
C3E C 0.253(3) 0.8165(17) 0.2920(15) 0.194(19) Uani 0.5 1 d . . P . .
H3E1 H 0.2298 0.7936 0.2580 0.291 Uiso 0.5 1 d R U P . .
H3E2 H 0.2831 0.8538 0.2872 0.291 Uiso 0.5 1 d R U P . .
H3E3 H 0.2115 0.8261 0.3057 0.291 Uiso 0.5 1 d R U P . .
C4E C 0.432(3) 0.7290(19) 0.3415(12) 0.25(3) Uani 0.5 1 d . . P . .
H4E1 H 0.4551 0.7399 0.3799 0.300 Uiso 0.5 1 calc R U P . .
H4E2 H 0.4047 0.6877 0.3380 0.300 Uiso 0.5 1 calc R U P . .
N1 N 0.5842(4) -0.0011(2) 0.2190(2) 0.0523(15) Uani 1 1 d . . . . .
N2 N 0.6381(3) 0.1067(2) 0.2546(2) 0.0452(13) Uani 1 1 d . . . . .
N3 N 0.6823(3) 0.3772(2) 0.2921(2) 0.0380(12) Uani 1 1 d . . . . .
N4 N 0.7120(3) 0.4837(2) 0.3356(2) 0.0409(12) Uani 1 1 d . . . . .
N5 N 0.7391(4) -0.0431(2) 0.2747(2) 0.0452(14) Uani 1 1 d . . . . .
N6 N 0.7260(4) 0.0378(2) 0.2073(2) 0.0441(13) Uani 1 1 d . . . . .
N7 N 0.7585(4) 0.1925(2) 0.0320(2) 0.0528(16) Uani 1 1 d . . . . .
N8 N 0.7266(4) 0.2533(3) -0.0511(2) 0.0556(17) Uani 1 1 d . . . . .
N9 N 0.6609(3) 0.0291(2) 0.3341(2) 0.0458(13) Uani 1 1 d . . . . .
N10 N 0.7880(3) 0.0726(2) 0.3193(2) 0.0377(12) Uani 1 1 d . . . . .
N11 N 1.1069(3) 0.2036(3) 0.3393(2) 0.0443(13) Uani 1 1 d . . . . .
N12 N 1.2487(4) 0.2327(3) 0.3430(2) 0.0533(15) Uani 1 1 d . . . . .
N13 N 0.5740(4) 0.4505(3) 0.2364(3) 0.0607(17) Uani 1 1 d . . . . .
N14 N 0.6703(4) 0.4222(2) 0.1887(2) 0.0528(16) Uani 1 1 d . . . . .
N15 N 0.8170(4) 0.3174(3) 0.0389(2) 0.0533(16) Uani 1 1 d . . . . .
N16 N 0.8927(5) 0.3021(3) -0.0247(2) 0.0624(18) Uani 1 1 d . . . . .
N17 N 0.7131(5) 0.5364(3) 0.2378(2) 0.0578(17) Uani 1 1 d . . . . .
N18 N 0.8064(4) 0.4593(2) 0.2796(2) 0.0460(13) Uani 1 1 d . . . . .
N19 N 1.0897(3) 0.3248(3) 0.3692(2) 0.0444(13) Uani 1 1 d . . . . .
N20 N 1.1953(4) 0.2661(3) 0.4307(2) 0.0511(15) Uani 1 1 d . . . . .
N21 N 0.8515(4) 0.1708(3) -0.0287(2) 0.0572(16) Uani 1 1 d . . . . .
N22 N 0.9273(4) 0.2293(3) 0.0599(2) 0.0508(15) Uani 1 1 d . . . . .
N23 N 1.1444(3) 0.3037(3) 0.2805(2) 0.0487(14) Uani 1 1 d . . . . .
N24 N 1.2379(3) 0.3608(3) 0.3648(2) 0.0455(13) Uani 1 1 d . . . . .
F1 F 0.8345(5) 0.2558(5) 0.2862(3) 0.161(4) Uani 1 1 d . . . . .
F2 F 0.8460(4) 0.2503(3) 0.16241(18) 0.0946(18) Uani 1 1 d . . . . .
F3 F 0.9378(3) 0.2670(4) 0.2532(2) 0.110(2) Uani 1 1 d . . . . .
F4 F 0.7398(4) 0.2333(6) 0.1937(4) 0.185(5) Uani 1 1 d . . . . .
F5 F 0.8261(9) 0.3231(4) 0.2216(3) 0.243(8) Uani 1 1 d . . . . .
F6 F 0.8414(7) 0.1805(3) 0.2264(3) 0.187(5) Uani 1 1 d . . . . .
As2 As 0.1902(3) 0.5689(2) 0.3051(2) 0.0917(15) Uani 0.5 1 d G . P A 1
F7 F 0.2841(4) 0.5592(5) 0.3413(4) 0.1511(17) Uiso 0.5 1 d G . P A 1
F8 F 0.1972(7) 0.5312(5) 0.2525(3) 0.1511(17) Uiso 0.5 1 d G . P A 1
F9 F 0.1567(7) 0.5048(3) 0.3273(5) 0.1511(17) Uiso 0.5 1 d G . P A 1
F10 F 0.1823(7) 0.6095(4) 0.3573(4) 0.1511(17) Uiso 0.5 1 d G . P A 1
F11 F 0.2261(7) 0.6351(4) 0.2848(5) 0.1511(17) Uiso 0.5 1 d G . P A 1
F12 F 0.0971(4) 0.5827(5) 0.2692(4) 0.1511(17) Uiso 0.5 1 d G . P A 1
As2A As 0.2071(3) 0.5799(2) 0.30282(17) 0.0843(13) Uani 0.5 1 d G . P B 2
F7A F 0.2001(7) 0.6291(4) 0.3494(3) 0.1511(17) Uiso 0.5 1 d G . P B 2
F8A F 0.1857(7) 0.6306(4) 0.2567(3) 0.1511(17) Uiso 0.5 1 d G . P B 2
F9A F 0.3049(3) 0.6031(5) 0.3195(4) 0.1511(17) Uiso 0.5 1 d G . P B 2
F10A F 0.2262(7) 0.5265(4) 0.3485(4) 0.1511(17) Uiso 0.5 1 d G . P B 2
F11A F 0.1080(3) 0.5559(5) 0.2882(4) 0.1511(17) Uiso 0.5 1 d G . P B 2
F12A F 0.2103(7) 0.5278(4) 0.2565(4) 0.1511(17) Uiso 0.5 1 d G . P B 2
As7 As 0.3983(2) 0.4829(2) 0.03042(17) 0.1656(13) Uiso 0.5 1 d G . P C 2
F14 F 0.3775(7) 0.5544(3) 0.0342(4) 0.1656(13) Uiso 0.5 1 d G . P C 2
F15 F 0.4797(4) 0.5058(5) 0.0157(4) 0.1656(13) Uiso 0.5 1 d G . P C 2
F16 F 0.4502(6) 0.4881(5) 0.09598(19) 0.1656(13) Uiso 0.5 1 d G . P C 2
F17 F 0.3142(4) 0.4579(5) 0.0434(4) 0.1656(13) Uiso 0.5 1 d G . P C 2
F18 F 0.3427(6) 0.4784(5) -0.0359(2) 0.1656(13) Uiso 0.5 1 d G . P C 2
F13 F 0.4144(7) 0.4099(2) 0.0240(4) 0.1656(13) Uiso 0.5 1 d G . P C 2
As6 As 0.91677(19) -0.03963(13) 0.03107(12) 0.1108(9) Uani 0.5 1 d G . P D 2
F40 F 0.9371(9) -0.0122(5) -0.0222(4) 0.245(12) Uiso 0.5 1 d G . P D 2
F41 F 1.0121(3) -0.0463(6) 0.0623(5) 0.276(15) Uiso 0.5 1 d G . P D 2
F42 F 0.9275(8) 0.0311(2) 0.0578(5) 0.190(8) Uiso 0.5 1 d G . P D 2
F43 F 0.8188(3) -0.0355(6) -0.0006(6) 0.263(14) Uiso 0.5 1 d G . P D 2
F44 F 0.9034(8) -0.1109(3) 0.0018(5) 0.159(6) Uiso 0.5 1 d G . P D 2
F45 F 0.8929(9) -0.0703(5) 0.0825(4) 0.204(9) Uiso 0.5 1 d G . P D 2
As8 As 0.9237(4) 0.4768(3) 0.5117(3) 0.1404(15) Uiso 0.25 1 d G . P E -1
F46 F 0.8934(11) 0.4638(8) 0.4452(3) 0.1404(15) Uiso 0.25 1 d G . P E -1
F47 F 0.8580(8) 0.4213(6) 0.5176(7) 0.1404(15) Uiso 0.25 1 d G . P E -1
F48 F 0.9927(9) 0.4288(7) 0.5187(7) 0.1404(15) Uiso 0.25 1 d G . P E -1
F49 F 0.9893(9) 0.5351(6) 0.5068(7) 0.1404(15) Uiso 0.25 1 d G . P E -1
F50 F 0.8548(9) 0.5270(7) 0.5030(8) 0.1404(15) Uiso 0.25 1 d G . P E -1
F51 F 0.9531(11) 0.4937(8) 0.5782(3) 0.1404(15) Uiso 0.25 1 d G . P E -1
As8A As 0.92667(6) 0.48053(3) 0.48596(2) 0.1404(15) Uiso 0.25 1 d G . P F -2
F46A F 0.96421(6) 0.42347(4) 0.52303(2) 0.1404(15) Uiso 0.25 1 d G . P F -2
F47A F 0.92625(7) 0.52005(4) 0.53954(3) 0.1404(15) Uiso 0.25 1 d G . P F -2
F48A F 1.01925(6) 0.51218(3) 0.49311(3) 0.1404(15) Uiso 0.25 1 d G . P F -2
F49A F 0.92353(5) 0.44037(3) 0.43035(2) 0.1404(15) Uiso 0.25 1 d G . P F -2
F50A F 0.83317(6) 0.44593(3) 0.47788(3) 0.1404(15) Uiso 0.25 1 d G . P F -2
F51A F 0.88464(6) 0.53528(3) 0.44668(3) 0.1404(15) Uiso 0.25 1 d G . P F -2
Fe1 Fe 0.68864(4) 0.03164(2) 0.26892(3) 0.0412(2) Uani 1 1 d G . . . .
Fe2 Fe 0.69072(4) 0.45632(2) 0.26137(3) 0.0448(3) Uani 1 1 d G . . . .
Fe3 Fe 0.82950(5) 0.24343(3) 0.00321(2) 0.0530(3) Uani 1 1 d G . . . .
Fe4 Fe 1.17260(3) 0.28263(3) 0.35522(2) 0.0442(3) Uani 1 1 d G . . . .
As1 As 0.84135(3) 0.25269(2) 0.22359(2) 0.0515(2) Uani 1 1 d G . . . .
As3 As 1.00419(12) 0.89422(9) 0.26122(8) 0.0739(5) Uiso 0.5 1 d G . P . .
F28 F 0.9462(5) 0.8291(3) 0.2588(4) 0.195(9) Uiso 0.5 1 d G . P . .
F29 F 1.0607(5) 0.8599(4) 0.2337(4) 0.134(5) Uiso 0.5 1 d G . P . .
F30 F 0.9437(5) 0.9098(5) 0.2009(2) 0.188(8) Uiso 0.5 1 d G . P . .
F31 F 0.9495(6) 0.9301(5) 0.2912(4) 0.213(10) Uiso 0.5 1 d G . P . .
F32 F 1.0629(5) 0.8780(5) 0.32338(19) 0.150(6) Uiso 0.5 1 d G . P . .
F33 F 1.0637(5) 0.9601(3) 0.2672(4) 0.178(7) Uiso 0.5 1 d G . P . .
As4 As 0.2920(3) 0.11956(19) 0.20871(17) 0.0791(9) Uiso 0.25 1 d G . P G 1
F19 F 0.3398(6) 0.0652(4) 0.1923(5) 0.0791(9) Uiso 0.25 1 d G . P G 1
F21 F 0.3700(5) 0.1425(5) 0.2621(3) 0.0791(9) Uiso 0.25 1 d G . P G 1
F22 F 0.3259(6) 0.1677(4) 0.1709(4) 0.0791(9) Uiso 0.25 1 d G . P G 1
F23 F 0.2105(5) 0.0958(5) 0.1557(3) 0.0791(9) Uiso 0.25 1 d G . P G 1
F24 F 0.2561(6) 0.0687(4) 0.2453(4) 0.0791(9) Uiso 0.25 1 d G . P G 1
F25 F 0.2399(7) 0.1714(4) 0.2253(5) 0.0791(9) Uiso 0.25 1 d G . P G 1
As4A As 0.3020(5) 0.1451(4) 0.2052(3) 0.0791(9) Uiso 0.125 1 d G . P H 2
F19A F 0.2530(12) 0.0838(7) 0.2211(9) 0.0791(9) Uiso 0.125 1 d G . P H 2
F20A F 0.3675(11) 0.1536(10) 0.2665(5) 0.0791(9) Uiso 0.125 1 d G . P H 2
F22A F 0.3587(12) 0.1007(9) 0.1853(9) 0.0791(9) Uiso 0.125 1 d G . P H 2
F23A F 0.2345(11) 0.1391(11) 0.1430(5) 0.0791(9) Uiso 0.125 1 d G . P H 2
F24A F 0.2413(12) 0.1889(9) 0.2240(10) 0.0791(9) Uiso 0.125 1 d G . P H 2
F25A F 0.3468(12) 0.2087(7) 0.1883(9) 0.0791(9) Uiso 0.125 1 d G . P H 2
As5 As 0.0935(2) 0.46376(18) 0.05720(16) 0.0765(7) Uiso 0.25 1 d G . P I 1
F34 F 0.1487(6) 0.4673(5) 0.12210(19) 0.0765(7) Uiso 0.25 1 d G . P I 1
F35 F 0.0310(5) 0.4076(4) 0.0660(5) 0.0765(7) Uiso 0.25 1 d G . P I 1
F36 F 0.0388(6) 0.5155(4) 0.0698(4) 0.0765(7) Uiso 0.25 1 d G . P I 1
F37 F 0.1578(6) 0.5194(4) 0.0466(5) 0.0765(7) Uiso 0.25 1 d G . P I 1
F38 F 0.1522(6) 0.4128(4) 0.0454(4) 0.0765(7) Uiso 0.25 1 d G . P I 1
F39 F 0.0423(6) 0.4596(5) -0.00896(19) 0.0765(7) Uiso 0.25 1 d G . P I 1
As5A As 0.1155(2) 0.45229(18) 0.05234(16) 0.0765(7) Uiso 0.25 1 d G . P J 2
F34A F 0.1771(5) 0.4563(5) 0.1157(2) 0.0765(7) Uiso 0.25 1 d G . P J 2
F35A F 0.0363(4) 0.4390(5) 0.0718(4) 0.0765(7) Uiso 0.25 1 d G . P J 2
F36A F 0.1116(7) 0.5274(2) 0.0560(4) 0.0765(7) Uiso 0.25 1 d G . P J 2
F37A F 0.1953(5) 0.4635(5) 0.0311(4) 0.0765(7) Uiso 0.25 1 d G . P J 2
F38A F 0.1231(7) 0.3763(2) 0.0494(5) 0.0765(7) Uiso 0.25 1 d G . P J 2
F39A F 0.0561(6) 0.4452(5) -0.0122(2) 0.0765(7) Uiso 0.25 1 d G . P J 2

loop_
_atom_site_aniso_label
_atom_site_aniso_U_11
_atom_site_aniso_U_22
_atom_site_aniso_U_33
_atom_site_aniso_U_23
_atom_site_aniso_U_13
_atom_site_aniso_U_12
C1 0.125(4) 0.054(3) 0.118(4) -0.016(2) -0.022(3) -0.019(2)
C2 0.125(4) 0.054(3) 0.118(4) -0.016(2) -0.022(3) -0.019(2)
C3 0.125(4) 0.054(3) 0.118(4) -0.016(2) -0.022(3) -0.019(2)
C4 0.125(4) 0.054(3) 0.118(4) -0.016(2) -0.022(3) -0.019(2)
C5 0.125(4) 0.054(3) 0.118(4) -0.016(2) -0.022(3) -0.019(2)
C6 0.125(4) 0.054(3) 0.118(4) -0.016(2) -0.022(3) -0.019(2)
C7 0.073(6) 0.039(4) 0.076(6) -0.007(4) -0.008(5) -0.009(4)
C8 0.068(5) 0.030(4) 0.056(4) -0.004(3) -0.006(4) -0.005(3)
C9 0.047(4) 0.035(3) 0.046(4) 0.000(3) 0.017(3) 0.005(3)
C10 0.051(4) 0.029(3) 0.052(4) -0.004(3) 0.003(3) 0.001(3)
C11 0.079(6) 0.034(4) 0.099(7) 0.007(4) -0.011(5) 0.014(4)
C12 0.062(5) 0.038(4) 0.093(6) -0.013(4) -0.019(5) 0.001(4)
C13 0.038(4) 0.036(3) 0.050(4) -0.003(3) 0.009(3) 0.009(3)
C14 0.049(4) 0.034(3) 0.046(4) -0.002(3) 0.008(3) 0.004(3)
C15 0.044(4) 0.041(4) 0.043(4) 0.000(3) 0.017(3) 0.009(3)
C16 0.060(4) 0.036(4) 0.044(4) 0.009(3) 0.016(3) 0.006(3)
C17 0.051(4) 0.035(4) 0.054(4) -0.001(3) 0.022(3) 0.006(3)
C18 0.039(4) 0.030(3) 0.046(4) -0.002(3) 0.011(3) 0.000(3)
C19 0.068(5) 0.030(3) 0.038(3) 0.000(3) 0.014(3) 0.016(3)
C20 0.060(5) 0.060(5) 0.116(8) -0.047(5) 0.025(5) -0.008(4)
C21 0.088(7) 0.062(6) 0.108(8) -0.036(6) 0.013(6) -0.011(5)
C22 0.130(9) 0.034(4) 0.045(4) -0.005(3) 0.009(5) 0.015(5)
C23 0.097(8) 0.047(5) 0.086(6) -0.021(4) 0.020(6) 0.029(5)
C24 0.076(6) 0.063(6) 0.085(6) -0.014(5) 0.026(5) 0.016(5)
C25 0.060(4) 0.033(3) 0.044(4) 0.009(3) 0.013(3) 0.003(3)
C26 0.073(5) 0.042(4) 0.051(4) 0.010(3) 0.000(4) 0.010(4)
C27 0.092(7) 0.059(5) 0.052(5) 0.009(4) 0.016(4) 0.036(5)
C28 0.104(7) 0.048(5) 0.058(5) 0.023(4) 0.034(5) 0.005(5)
C29 0.102(8) 0.048(5) 0.093(7) 0.022(5) 0.016(6) -0.009(5)
C30 0.093(7) 0.041(4) 0.058(5) 0.001(4) 0.016(4) -0.010(4)
C31 0.073(5) 0.036(4) 0.052(4) 0.009(3) 0.020(4) 0.010(3)
C32 0.064(5) 0.041(4) 0.048(4) 0.011(3) 0.016(4) 0.008(3)
C33 0.065(5) 0.026(3) 0.043(4) 0.004(3) 0.006(3) -0.002(3)
C34 0.061(5) 0.040(4) 0.039(4) 0.003(3) 0.006(3) -0.010(3)
C35 0.105(7) 0.066(6) 0.055(5) 0.020(4) 0.037(5) 0.017(5)
C36 0.093(7) 0.070(6) 0.062(5) 0.020(4) 0.042(5) 0.022(5)
C37 0.066(5) 0.039(4) 0.043(4) 0.014(3) -0.003(4) -0.009(3)
C38 0.071(5) 0.043(4) 0.029(3) 0.004(3) 0.008(3) 0.000(3)
C39 0.070(5) 0.051(4) 0.040(4) 0.013(3) -0.001(4) -0.007(4)
C40 0.069(6) 0.064(5) 0.062(5) 0.019(4) -0.005(4) -0.012(4)
C41 0.071(6) 0.067(6) 0.067(5) 0.017(4) 0.013(5) -0.006(4)
C42 0.079(6) 0.057(5) 0.042(4) 0.012(4) 0.000(4) -0.008(4)
C43 0.097(7) 0.059(5) 0.037(4) 0.011(3) 0.008(4) -0.001(4)
C44 0.180(12) 0.077(7) 0.053(5) 0.018(5) 0.027(6) 0.044(7)
C45 0.247(18) 0.058(6) 0.090(8) 0.030(6) 0.038(10) 0.050(9)
C46 0.177(13) 0.112(9) 0.053(6) 0.043(6) 0.027(7) 0.054(9)
C47 0.157(12) 0.128(10) 0.043(5) 0.022(6) 0.028(6) 0.049(9)
C48 0.171(11) 0.065(6) 0.037(4) 0.013(4) 0.013(5) 0.029(6)
C49 0.043(4) 0.053(4) 0.058(4) 0.009(3) 0.015(3) -0.006(3)
C50 0.071(6) 0.075(6) 0.128(9) 0.047(6) 0.032(6) 0.009(5)
C51 0.058(6) 0.126(10) 0.178(13) 0.068(10) 0.044(7) 0.007(6)
C52 0.070(7) 0.110(9) 0.139(11) 0.030(8) 0.022(7) -0.040(7)
C53 0.059(6) 0.075(6) 0.088(7) 0.035(5) 0.006(5) -0.017(5)
C54 0.062(5) 0.059(5) 0.082(6) 0.022(4) 0.011(4) 0.002(4)
C55 0.056(4) 0.046(4) 0.041(4) 0.006(3) 0.017(3) 0.002(3)
C56 0.042(4) 0.033(3) 0.043(4) 0.006(3) 0.010(3) 0.002(3)
C57 0.054(4) 0.037(4) 0.038(3) 0.009(3) 0.014(3) 0.000(3)
C58 0.048(4) 0.044(4) 0.037(4) 0.009(3) -0.002(3) -0.005(3)
C59 0.043(4) 0.068(5) 0.043(4) 0.012(3) 0.006(3) -0.014(4)
C60 0.056(5) 0.069(5) 0.030(3) 0.001(3) 0.013(3) -0.002(4)
C61 0.039(4) 0.051(4) 0.044(4) 0.001(3) 0.014(3) -0.013(3)
C62 0.047(4) 0.053(4) 0.029(3) -0.001(3) 0.005(3) -0.006(3)
C63 0.062(5) 0.053(5) 0.068(5) -0.008(4) 0.034(4) -0.009(4)
C64 0.067(6) 0.063(6) 0.110(7) -0.008(5) 0.053(5) 0.002(4)
C65 0.088(7) 0.044(5) 0.093(7) -0.008(4) 0.048(5) -0.014(4)
C66 0.075(6) 0.066(6) 0.069(5) -0.006(4) 0.039(5) 0.007(5)
C67 0.055(5) 0.076(6) 0.073(6) -0.026(5) 0.032(5) -0.014(4)
C68 0.062(6) 0.116(9) 0.085(7) -0.029(6) 0.020(5) -0.005(6)
C69 0.072(8) 0.190(16) 0.127(11) -0.047(11) 0.037(8) -0.009(9)
C70 0.079(9) 0.137(13) 0.200(17) -0.086(12) 0.070(11) -0.022(8)
C71 0.122(10) 0.076(7) 0.152(11) -0.040(7) 0.101(10) -0.029(7)
C72 0.071(6) 0.058(5) 0.115(8) -0.030(5) 0.058(6) -0.019(4)
C73 0.105(4) 0.117(4) 0.104(3) 0.003(3) 0.032(3) 0.062(3)
C74 0.105(4) 0.117(4) 0.104(3) 0.003(3) 0.032(3) 0.062(3)
C75 0.105(4) 0.117(4) 0.104(3) 0.003(3) 0.032(3) 0.062(3)
C76 0.105(4) 0.117(4) 0.104(3) 0.003(3) 0.032(3) 0.062(3)
C77 0.105(4) 0.117(4) 0.104(3) 0.003(3) 0.032(3) 0.062(3)
C78 0.105(4) 0.117(4) 0.104(3) 0.003(3) 0.032(3) 0.062(3)
C79 0.059(5) 0.087(6) 0.053(5) -0.003(4) -0.006(4) 0.025(5)
C80 0.063(5) 0.082(6) 0.040(4) -0.008(4) -0.009(4) 0.012(4)
C81 0.071(5) 0.035(4) 0.038(4) 0.008(3) 0.017(3) 0.010(3)
C82 0.119(8) 0.036(4) 0.042(4) 0.005(3) 0.014(5) 0.013(4)
C83 0.109(9) 0.109(8) 0.045(5) -0.030(5) 0.013(5) 0.012(7)
C84 0.089(8) 0.113(9) 0.074(7) -0.020(6) -0.007(6) 0.020(7)
C85 0.102(7) 0.045(4) 0.032(4) 0.000(3) 0.013(4) 0.009(4)
C86 0.085(6) 0.037(4) 0.035(4) 0.001(3) 0.006(4) -0.005(4)
C87 0.142(9) 0.038(4) 0.045(4) -0.001(3) 0.042(5) -0.016(5)
C88 0.194(14) 0.061(6) 0.115(9) -0.002(6) 0.098(10) -0.012(7)
C89 0.173(12) 0.047(5) 0.082(7) -0.015(5) 0.072(7) -0.013(6)
C90 0.125(8) 0.046(5) 0.061(5) -0.002(4) 0.045(5) -0.020(5)
C91 0.130(9) 0.055(5) 0.049(5) -0.008(4) 0.045(5) -0.016(5)
C92 0.140(11) 0.091(8) 0.095(8) 0.016(6) 0.056(8) 0.016(8)
C93 0.152(13) 0.146(13) 0.145(13) 0.038(10) 0.097(11) 0.012(10)
C94 0.184(17) 0.163(15) 0.110(12) -0.029(10) 0.095(12) -0.019(12)
C95 0.216(19) 0.176(16) 0.062(7) -0.005(8) 0.071(10) -0.045(14)
C96 0.164(12) 0.132(11) 0.056(6) -0.011(6) 0.045(7) 0.016(9)
C97 0.216(7) 0.072(3) 0.120(4) 0.000(3) -0.027(4) 0.068(4)
C98 0.216(7) 0.072(3) 0.120(4) 0.000(3) -0.027(4) 0.068(4)
C99 0.216(7) 0.072(3) 0.120(4) 0.000(3) -0.027(4) 0.068(4)
C100 0.216(7) 0.072(3) 0.120(4) 0.000(3) -0.027(4) 0.068(4)
C101 0.216(7) 0.072(3) 0.120(4) 0.000(3) -0.027(4) 0.068(4)
C102 0.216(7) 0.072(3) 0.120(4) 0.000(3) -0.027(4) 0.068(4)
C103 0.108(8) 0.031(4) 0.063(5) 0.012(3) 0.021(5) 0.004(4)
C104 0.075(6) 0.033(4) 0.055(4) 0.003(3) 0.014(4) -0.014(4)
C105 0.048(4) 0.032(3) 0.043(4) 0.004(3) 0.016(3) 0.004(3)
C106 0.070(5) 0.049(4) 0.039(4) -0.001(3) 0.023(3) 0.001(4)
C107 0.056(5) 0.066(6) 0.081(6) 0.008(5) 0.014(4) -0.010(4)
C108 0.104(8) 0.063(6) 0.095(7) 0.030(5) 0.018(6) -0.031(6)
C109 0.043(4) 0.053(4) 0.043(4) -0.002(3) 0.010(3) -0.005(3)
C110 0.044(4) 0.049(4) 0.039(4) -0.007(3) 0.014(3) -0.015(3)
C111 0.045(4) 0.066(5) 0.031(3) 0.005(3) 0.012(3) 0.004(3)
C112 0.061(5) 0.081(6) 0.044(4) 0.007(4) 0.017(4) 0.014(4)
C113 0.049(4) 0.075(5) 0.049(4) -0.001(4) 0.020(3) 0.007(4)
C114 0.054(4) 0.064(5) 0.027(3) 0.001(3) 0.012(3) -0.007(4)
C115 0.046(4) 0.089(6) 0.046(4) 0.005(4) 0.019(3) 0.016(4)
C116 0.047(5) 0.119(8) 0.068(6) -0.002(5) 0.005(4) -0.002(5)
C117 0.056(6) 0.218(17) 0.064(6) 0.036(8) -0.002(5) 0.021(8)
C118 0.108(10) 0.171(14) 0.084(8) 0.033(9) 0.019(7) 0.072(10)
C119 0.162(13) 0.141(11) 0.061(6) 0.021(7) 0.021(7) 0.082(10)
C120 0.113(8) 0.091(8) 0.055(5) 0.008(5) 0.010(5) 0.038(6)
C121 0.100(7) 0.049(5) 0.042(4) -0.008(3) 0.002(4) -0.002(5)
C122 0.108(8) 0.066(6) 0.061(5) -0.008(4) -0.004(5) -0.016(6)
C123 0.123(9) 0.069(7) 0.075(7) -0.013(5) -0.009(6) -0.020(6)
C124 0.202(16) 0.100(9) 0.052(6) -0.033(6) -0.012(8) -0.027(10)
C125 0.202(16) 0.151(13) 0.039(5) -0.038(7) 0.021(7) 0.022(11)
C126 0.110(8) 0.097(8) 0.055(5) -0.021(5) 0.019(5) -0.015(6)
C127 0.080(6) 0.056(5) 0.050(4) -0.016(4) 0.014(4) -0.003(4)
C128 0.073(6) 0.053(5) 0.047(4) -0.013(3) 0.017(4) -0.002(4)
C129 0.081(5) 0.044(4) 0.029(3) -0.001(3) 0.020(3) -0.009(4)
C130 0.077(5) 0.055(5) 0.029(3) -0.001(3) 0.013(3) -0.008(4)
C131 0.072(6) 0.074(6) 0.070(6) -0.014(5) 0.003(5) 0.022(5)
C132 0.083(7) 0.072(6) 0.065(5) -0.018(5) 0.005(5) 0.020(5)
C133 0.062(5) 0.059(5) 0.038(4) -0.010(3) 0.014(3) -0.010(4)
C134 0.064(5) 0.050(4) 0.036(4) -0.005(3) 0.017(3) -0.016(4)
C135 0.050(4) 0.040(4) 0.047(4) -0.002(3) 0.021(3) -0.006(3)
C136 0.079(6) 0.043(4) 0.043(4) -0.003(3) 0.014(4) -0.006(4)
C137 0.076(6) 0.055(5) 0.049(4) 0.008(4) 0.019(4) -0.004(4)
C138 0.054(4) 0.048(4) 0.048(4) -0.003(3) 0.019(3) -0.013(3)
C139 0.052(5) 0.054(4) 0.047(4) -0.016(3) 0.013(3) -0.006(3)
C140 0.053(5) 0.061(5) 0.061(5) -0.021(4) 0.013(4) -0.002(4)
C141 0.087(7) 0.068(6) 0.052(5) -0.028(4) 0.019(4) -0.002(5)
C142 0.064(6) 0.082(6) 0.062(5) -0.032(5) -0.002(4) -0.016(5)
C143 0.042(5) 0.106(7) 0.073(6) -0.041(5) 0.006(4) 0.000(5)
C144 0.041(5) 0.116(8) 0.062(5) -0.034(5) 0.009(4) -0.007(5)
N25 0.157(11) 0.112(8) 0.147(10) 0.064(8) 0.082(9) 0.024(7)
C145 0.092(8) 0.101(9) 0.130(11) 0.020(8) 0.054(8) 0.004(7)
C146 0.189(18) 0.23(2) 0.142(14) 0.088(15) 0.065(13) 0.077(16)
N26 0.082(6) 0.094(6) 0.085(6) -0.013(5) 0.030(5) 0.012(5)
C147 0.085(7) 0.113(9) 0.080(8) -0.022(7) 0.026(6) 0.028(6)
C148 0.25(2) 0.27(2) 0.077(9) 0.034(12) 0.040(12) 0.16(2)
O1E 0.144(17) 0.098(12) 0.091(12) -0.003(9) -0.019(12) -0.007(12)
C1E 0.075(18) 0.19(4) 0.15(3) -0.04(2) -0.021(19) 0.02(2)
C2E 0.12(2) 0.11(2) 0.14(2) -0.024(17) 0.10(2) -0.034(16)
C3E 0.31(6) 0.13(3) 0.13(3) -0.03(2) 0.06(3) 0.03(3)
C4E 0.27(5) 0.22(4) 0.09(2) 0.09(3) -0.13(3) -0.14(4)
N1 0.052(4) 0.031(3) 0.059(4) 0.003(3) 0.000(3) -0.003(3)
N2 0.044(3) 0.036(3) 0.045(3) 0.001(2) 0.002(3) -0.002(2)
N3 0.040(3) 0.028(3) 0.044(3) -0.004(2) 0.009(2) 0.009(2)
N4 0.052(3) 0.028(3) 0.042(3) 0.000(2) 0.014(3) 0.009(2)
N5 0.067(4) 0.023(3) 0.042(3) 0.005(2) 0.015(3) -0.004(2)
N6 0.062(4) 0.026(3) 0.039(3) 0.000(2) 0.011(3) -0.003(2)
N7 0.081(5) 0.034(3) 0.033(3) 0.005(2) 0.008(3) -0.004(3)
N8 0.086(5) 0.047(3) 0.022(3) 0.000(2) 0.003(3) 0.006(3)
N9 0.054(4) 0.032(3) 0.049(3) 0.003(2) 0.016(3) -0.002(3)
N10 0.046(3) 0.026(3) 0.038(3) 0.005(2) 0.010(2) 0.001(2)
N11 0.044(3) 0.051(3) 0.034(3) 0.000(2) 0.011(2) -0.002(3)
N12 0.058(4) 0.055(4) 0.044(3) -0.011(3) 0.020(3) -0.012(3)
N13 0.078(5) 0.050(4) 0.055(4) 0.003(3) 0.016(3) 0.033(3)
N14 0.076(4) 0.033(3) 0.040(3) 0.004(2) 0.004(3) 0.014(3)
N15 0.086(5) 0.043(3) 0.026(3) 0.004(2) 0.016(3) -0.007(3)
N16 0.101(5) 0.047(4) 0.039(3) 0.001(3) 0.027(3) -0.005(3)
N17 0.091(5) 0.034(3) 0.044(3) 0.001(3) 0.014(3) 0.011(3)
N18 0.061(4) 0.034(3) 0.042(3) -0.002(2) 0.018(3) -0.002(3)
N19 0.036(3) 0.055(4) 0.039(3) -0.008(3) 0.012(2) -0.009(3)
N20 0.048(4) 0.061(4) 0.040(3) -0.003(3) 0.011(3) -0.002(3)
N21 0.070(4) 0.055(4) 0.036(3) -0.001(3) 0.007(3) -0.004(3)
N22 0.070(4) 0.044(3) 0.030(3) 0.002(2) 0.011(3) -0.013(3)
N23 0.051(3) 0.054(4) 0.038(3) -0.011(3) 0.017(3) -0.013(3)
N24 0.044(3) 0.048(3) 0.042(3) -0.013(3) 0.016(3) -0.008(3)
F1 0.142(7) 0.281(12) 0.066(4) -0.012(5) 0.049(4) 0.009(7)
F2 0.119(5) 0.120(5) 0.043(3) 0.003(3) 0.028(3) -0.001(4)
F3 0.066(3) 0.176(7) 0.069(3) -0.001(4) 0.006(3) -0.016(4)
F4 0.069(4) 0.304(14) 0.141(7) -0.071(8) -0.006(4) -0.003(6)
F5 0.392(17) 0.107(6) 0.123(6) -0.042(5) -0.090(8) 0.139(9)
F6 0.302(13) 0.066(4) 0.109(6) 0.022(4) -0.026(7) -0.049(6)
As2 0.072(2) 0.065(2) 0.140(3) 0.0118(18) 0.0414(18) -0.0055(18)
As2A 0.101(3) 0.062(2) 0.0819(19) -0.0003(13) 0.0272(18) -0.0175(18)
As6 0.129(2) 0.1019(19) 0.123(2) -0.0093(15) 0.0710(18) 0.0185(16)
Fe1 0.0498(6) 0.0277(5) 0.0401(5) 0.0014(4) 0.0089(4) -0.0033(4)
Fe2 0.0618(7) 0.0296(5) 0.0374(5) 0.0010(4) 0.0064(4) 0.0126(4)
Fe3 0.0825(8) 0.0405(6) 0.0261(5) 0.0009(4) 0.0088(5) -0.0074(5)
Fe4 0.0419(5) 0.0520(6) 0.0338(5) -0.0061(4) 0.0107(4) -0.0095(4)
As1 0.0613(5) 0.0466(4) 0.0407(4) 0.0008(3) 0.0096(3) 0.0029(3)

loop_
_atom_type_symbol
_atom_type_description
_atom_type_scat_dispersion_real
_atom_type_scat_dispersion_imag
_atom_type_scat_source
C C 0.0033 0.0016 'International Tables Vol C Tables 4.2.6.8 and 6.1.1.4'
H H 0.0000 0.0000 'International Tables Vol C Tables 4.2.6.8 and 6.1.1.4'
N N 0.0061 0.0033 'International Tables Vol C Tables 4.2.6.8 and 6.1.1.4'
O O 0.0106 0.0060 'International Tables Vol C Tables 4.2.6.8 and 6.1.1.4'
F F 0.0171 0.0103 'International Tables Vol C Tables 4.2.6.8 and 6.1.1.4'
S S 0.1246 0.1234 'International Tables Vol C Tables 4.2.6.8 and 6.1.1.4'
Fe Fe 0.3463 0.8444 'International Tables Vol C Tables 4.2.6.8 and 6.1.1.4'
As As 0.0499 2.0058 'International Tables Vol C Tables 4.2.6.8 and 6.1.1.4'

loop_
_geom_angle_atom_site_label_1
_geom_angle_atom_site_label_2
_geom_angle_atom_site_label_3
_geom_angle
_geom_angle_site_symmetry_1
C6 C1 C2 121.6(10) .
C6 C1 N1 120.3(13) .
C2 C1 N1 118.1(13) .
C1 C2 C3 113.4(14) .
C1 C2 H2 123.3 .
C3 C2 H2 123.3 .
C4 C3 C2 123.2(14) .
C4 C3 H3 118.4 .
C2 C3 H3 118.4 .
C5 C4 C3 121.3(12) .
C5 C4 H4 119.3 .
C3 C4 H4 119.3 .
C4 C5 C6 122.1(15) .
C4 C5 H5 119.0 .
C6 C5 H5 119.0 .
C1 C6 C5 118.1(14) .
C1 C6 H6 120.9 .
C5 C6 H6 120.9 .
N1 C7 C8 118.6(7) .
N1 C7 H7 120.7 .
C8 C7 H7 120.7 .
N2 C8 C12 122.0(6) .
N2 C8 C7 111.2(7) .
C12 C8 C7 126.8(7) .
N2 C9 C10 123.2(6) .
N2 C9 H9 118.4 .
C10 C9 H9 118.4 .
C11 C10 C9 117.6(6) .
C11 C10 C13 122.8(6) .
C9 C10 C13 119.6(6) .
C10 C11 C12 120.8(7) .
C10 C11 H11 119.6 .
C12 C11 H11 119.6 .
C8 C12 C11 118.7(7) .
C8 C12 H12 120.7 .
C11 C12 H12 120.7 .
C17 C13 C14 117.9(6) .
C17 C13 C10 122.5(6) .
C14 C13 C10 119.5(6) .
N3 C14 C13 122.6(6) .
N3 C14 H14 118.7 .
C13 C14 H14 118.7 .
N3 C15 C16 121.6(6) .
N3 C15 C18 113.1(6) .
C16 C15 C18 125.3(6) .
C17 C16 C15 118.2(6) .
C17 C16 H16 120.9 .
C15 C16 H16 120.9 .
C13 C17 C16 121.0(6) .
C13 C17 H17 119.5 .
C16 C17 H17 119.5 .
N4 C18 C15 117.3(6) .
N4 C18 H18 121.4 .
C15 C18 H18 121.4 .
C24 C19 C20 119.1(7) .
C24 C19 N4 121.4(7) .
C20 C19 N4 119.5(7) .
C21 C20 C19 122.6(9) .
C21 C20 H20 118.7 .
C19 C20 H20 118.7 .
C20 C21 C22 117.4(10) .
C20 C21 H21 121.3 .
C22 C21 H21 121.3 .
C23 C22 C21 120.6(8) .
C23 C22 H22 119.7 .
C21 C22 H22 119.7 .
C22 C23 C24 121.5(9) .
C22 C23 H23 119.3 .
C24 C23 H23 119.3 .
C19 C24 C23 118.7(9) .
C19 C24 H24 120.6 .
C23 C24 H24 120.6 .
C26 C25 C30 121.1(7) .
C26 C25 N5 119.1(6) .
C30 C25 N5 119.8(6) .
C25 C26 C27 116.6(7) .
C25 C26 H26 121.7 .
C27 C26 H26 121.7 .
C28 C27 C26 122.1(8) .
C28 C27 H27 118.9 .
C26 C27 H27 118.9 .
C27 C28 C29 120.9(7) .
C27 C28 H28 119.5 .
C29 C28 H28 119.5 .
C28 C29 C30 120.0(8) .
C28 C29 H29 120.0 .
C30 C29 H29 120.0 .
C25 C30 C29 119.2(8) .
C25 C30 H30 120.4 .
C29 C30 H30 120.4 .
N5 C31 C32 117.0(7) .
N5 C31 H31 121.5 .
C32 C31 H31 121.5 .
N6 C32 C36 121.1(6) .
N6 C32 C31 113.7(7) .
C36 C32 C31 125.3(7) .
N6 C33 C34 125.4(7) .
N6 C33 H33 117.3 .
C34 C33 H33 117.3 .
C33 C34 C35 117.4(6) .
C33 C34 C37 119.2(7) .
C35 C34 C37 123.3(7) .
C36 C35 C34 119.5(8) .
C36 C35 H35 120.2 .
C34 C35 H35 120.2 .
C35 C36 C32 119.4(8) .
C35 C36 H36 120.3 .
C32 C36 H36 120.3 .
C41 C37 C38 119.9(7) .
C41 C37 C34 119.5(7) .
C38 C37 C34 120.5(7) .
N7 C38 C37 122.2(7) .
N7 C38 H38 118.9 .
C37 C38 H38 118.9 .
C40 C39 N7 122.6(7) .
C40 C39 C42 125.2(8) .
N7 C39 C42 112.2(7) .
C39 C40 C41 119.5(8) .
C39 C40 H40 120.3 .
C41 C40 H40 120.3 .
C37 C41 C40 117.4(8) .
C37 C41 H41 121.3 .
C40 C41 H41 121.3 .
N8 C42 C39 117.9(8) .
N8 C42 H42 121.1 .
C39 C42 H42 121.1 .
C44 C43 C48 120.0 .
C44 C43 N8 121.6(4) .
C48 C43 N8 118.3(4) .
C43 C44 C45 120.0 .
C43 C44 H44 120.0 .
C45 C44 H44 120.0 .
C46 C45 C44 120.0 .
C46 C45 H45 120.0 .
C44 C45 H45 120.0 .
C45 C46 C47 120.0 .
C45 C46 H46 120.0 .
C47 C46 H46 120.0 .
C48 C47 C46 120.0 .
C48 C47 H47 120.0 .
C46 C47 H47 120.0 .
C47 C48 C43 120.0 .
C47 C48 H48 120.0 .
C43 C48 H48 120.0 .
C54 C49 C50 121.1(7) .
C54 C49 N9 120.2(7) .
C50 C49 N9 118.6(7) .
C51 C50 C49 119.4(9) .
C51 C50 H50 120.3 .
C49 C50 H50 120.3 .
C50 C51 C52 118.6(11) .
C50 C51 H51 120.7 .
C52 C51 H51 120.7 .
C53 C52 C51 122.2(10) .
C53 C52 H52 118.9 .
C51 C52 H52 118.9 .
C52 C53 C54 119.3(9) .
C52 C53 H53 120.4 .
C54 C53 H53 120.4 .
C49 C54 C53 119.3(8) .
C49 C54 H54 120.3 .
C53 C54 H54 120.3 .
N9 C55 C56 117.9(6) .
N9 C55 H55 121.1 .
C56 C55 H55 121.1 .
N10 C56 C60 122.4(6) .
N10 C56 C55 112.4(6) .
C60 C56 C55 125.1(6) .
N10 C57 C58 122.3(6) .
N10 C57 H57 118.9 .
C58 C57 H57 118.9 .
C57 C58 C59 118.4(7) .
C57 C58 C61 120.5(6) .
C59 C58 C61 121.1(6) .
C60 C59 C58 118.6(7) .
C60 C59 H59 120.7 .
C58 C59 H59 120.7 .
C59 C60 C56 118.7(6) .
C59 C60 H60 120.7 .
C56 C60 H60 120.7 .
C65 C61 C62 117.8(7) .
C65 C61 C58 120.7(6) .
C62 C61 C58 121.3(7) .
N11 C62 C61 123.1(7) .
N11 C62 H62 118.4 .
C61 C62 H62 118.4 .
N11 C63 C64 122.1(7) .
N11 C63 C66 112.2(7) .
C64 C63 C66 125.7(8) .
C63 C64 C65 119.4(8) .
C63 C64 H64 120.3 .
C65 C64 H64 120.3 .
C61 C65 C64 119.4(7) .
C61 C65 H65 120.3 .
C64 C65 H65 120.3 .
N12 C66 C63 117.2(8) .
N12 C66 H66 121.4 .
C63 C66 H66 121.4 .
C68 C67 C72 120.0 .
C68 C67 N12 120.4(5) .
C72 C67 N12 119.6(5) .
C67 C68 C69 120.0 .
C67 C68 H68 120.0 .
C69 C68 H68 120.0 .
C70 C69 C68 120.0 .
C70 C69 H69 120.0 .
C68 C69 H69 120.0 .
C69 C70 C71 120.0 .
C69 C70 H70 120.0 .
C71 C70 H70 120.0 .
C70 C71 C72 120.0 .
C70 C71 H71 120.0 .
C72 C71 H71 120.0 .
C71 C72 C67 120.0 .
C71 C72 H72 120.0 .
C67 C72 H72 120.0 .
C74 C73 C78 120.0 .
C74 C73 N13 119.7(5) .
C78 C73 N13 120.3(5) .
C75 C74 C73 120.0 .
C75 C74 H74 120.0 .
C73 C74 H74 120.0 .
C74 C75 C76 120.0 .
C74 C75 H75 120.0 .
C76 C75 H75 120.0 .
C75 C76 C77 120.0 .
C75 C76 H76 120.0 .
C77 C76 H76 120.0 .
C78 C77 C76 120.0 .
C78 C77 H77 120.0 .
C76 C77 H77 120.0 .
C77 C78 C73 120.0 .
C77 C78 H78 120.0 .
C73 C78 H78 120.0 .
N13 C79 C80 116.8(8) .
N13 C79 H79 121.6 .
C80 C79 H79 121.6 .
N14 C80 C84 119.7(9) .
N14 C80 C79 113.7(7) .
C84 C80 C79 126.6(9) .
N14 C81 C82 123.6(8) .
N14 C81 H81 118.2 .
C82 C81 H81 118.2 .
C83 C82 C81 117.4(9) .
C83 C82 C85 121.4(8) .
C81 C82 C85 121.2(9) .
C84 C83 C82 120.4(9) .
C84 C83 H83 119.8 .
C82 C83 H83 119.8 .
C83 C84 C80 119.6(10) .
C83 C84 H84 120.2 .
C80 C84 H84 120.2 .
C89 C85 C86 116.3(9) .
C89 C85 C82 121.7(8) .
C86 C85 C82 121.9(8) .
N15 C86 C85 125.4(7) .
N15 C86 H86 117.3 .
C85 C86 H86 117.3 .
N15 C87 C88 122.4(9) .
N15 C87 C90 111.5(7) .
C88 C87 C90 125.9(8) .
C87 C88 C89 119.5(10) .
C87 C88 H88 120.3 .
C89 C88 H88 120.3 .
C85 C89 C88 119.8(9) .
C85 C89 H89 120.1 .
C88 C89 H89 120.1 .
N16 C90 C87 117.1(7) .
N16 C90 H90 121.4 .
C87 C90 H90 121.4 .
C92 C91 C96 120.0 .
C92 C91 N16 121.4(6) .
C96 C91 N16 118.6(6) .
C93 C92 C91 120.0 .
C93 C92 H92 120.0 .
C91 C92 H92 120.0 .
C92 C93 C94 120.0 .
C92 C93 H93 120.0 .
C94 C93 H93 120.0 .
C93 C94 C95 120.0 .
C93 C94 H94 120.0 .
C95 C94 H94 120.0 .
C96 C95 C94 120.0 .
C96 C95 H95 120.0 .
C94 C95 H95 120.0 .
C95 C96 C91 120.0 .
C95 C96 H96 120.0 .
C91 C96 H96 120.0 .
C98 C97 C102 120.0 .
C98 C97 N17 119.9(6) .
C102 C97 N17 119.9(6) .
C97 C98 C99 120.0 .
C97 C98 H98 120.0 .
C99 C98 H98 120.0 .
C100 C99 C98 120.0 .
C100 C99 H99 120.0 .
C98 C99 H99 120.0 .
C99 C100 C101 120.0 .
C99 C100 H100 120.0 .
C101 C100 H100 120.0 .
C102 C101 C100 120.0 .
C102 C101 H101 120.0 .
C100 C101 H101 120.0 .
C101 C102 C97 120.0 .
C101 C102 H102 120.0 .
C97 C102 H102 120.0 .
N17 C103 C104 118.9(7) .
N17 C103 H103 120.6 .
C104 C103 H103 120.6 .
N18 C104 C108 122.3(8) .
N18 C104 C103 110.7(8) .
C108 C104 C103 127.1(8) .
N18 C105 C106 124.7(6) .
N18 C105 H105 117.6 .
C106 C105 H105 117.6 .
C107 C106 C105 117.8(7) .
C107 C106 C109 121.8(7) .
C105 C106 C109 120.4(6) .
C106 C107 C108 118.5(8) .
C106 C107 H107 120.8 .
C108 C107 H107 120.8 .
C104 C108 C107 119.2(8) .
C104 C108 H108 120.4 .
C107 C108 H108 120.4 .
C113 C109 C110 118.1(7) .
C113 C109 C106 120.8(7) .
C110 C109 C106 121.0(6) .
N19 C110 C109 122.9(6) .
N19 C110 H110 118.5 .
C109 C110 H110 118.5 .
N19 C111 C112 122.2(7) .
N19 C111 C114 112.7(6) .
C112 C111 C114 125.1(6) .
C113 C112 C111 118.1(7) .
C113 C112 H112 120.9 .
C111 C112 H112 120.9 .
C112 C113 C109 120.1(7) .
C112 C113 H113 119.9 .
C109 C113 H113 119.9 .
N20 C114 C111 117.8(6) .
N20 C114 H114 121.1 .
C111 C114 H114 121.1 .
C116 C115 C120 120.0 .
C116 C115 N20 120.1(5) .
C120 C115 N20 119.9(5) .
C117 C116 C115 120.0 .
C117 C116 H116 120.0 .
C115 C116 H116 120.0 .
C116 C117 C118 120.0 .
C116 C117 H117 120.0 .
C118 C117 H117 120.0 .
C119 C118 C117 120.0 .
C119 C118 H118 120.0 .
C117 C118 H118 120.0 .
C120 C119 C118 120.0 .
C120 C119 H119 120.0 .
C118 C119 H119 120.0 .
C119 C120 C115 120.0 .
C119 C120 H120 120.0 .
C115 C120 H120 120.0 .
C122 C121 C126 120.0 .
C122 C121 N21 118.6(5) .
C126 C121 N21 121.3(5) .
C121 C122 C123 120.0 .
C121 C122 H122 120.0 .
C123 C122 H122 120.0 .
C122 C123 C124 120.0 .
C122 C123 H123 120.0 .
C124 C123 H123 120.0 .
C125 C124 C123 120.0 .
C125 C124 H124 120.0 .
C123 C124 H124 120.0 .
C124 C125 C126 120.0 .
C124 C125 H125 120.0 .
C126 C125 H125 120.0 .
C125 C126 C121 120.0 .
C125 C126 H126 120.0 .
C121 C126 H126 120.0 .
N21 C127 C128 116.5(8) .
N21 C127 H127 121.7 .
C128 C127 H127 121.7 .
C132 C128 N22 123.6(7) .
C132 C128 C127 123.4(8) .
N22 C128 C127 112.9(7) .
N22 C129 C130 121.7(7) .
N22 C129 H129 119.1 .
C130 C129 H129 119.1 .
C131 C130 C129 119.5(7) .
C131 C130 C133 120.7(8) .
C129 C130 C133 119.8(7) .
C130 C131 C132 120.3(8) .
C130 C131 H131 119.8 .
C132 C131 H131 119.8 .
C128 C132 C131 116.9(8) .
C128 C132 H132 121.6 .
C131 C132 H132 121.6 .
C137 C133 C134 119.1(7) .
C137 C133 C130 122.4(7) .
C134 C133 C130 118.5(7) .
N23 C134 C133 121.0(6) .
N23 C134 H134 119.5 .
C133 C134 H134 119.5 .
N23 C135 C136 123.2(6) .
N23 C135 C138 112.1(6) .
C136 C135 C138 124.7(6) .
C137 C136 C135 117.8(7) .
C137 C136 H136 121.1 .
C135 C136 H136 121.1 .
C133 C137 C136 120.8(7) .
C133 C137 H137 119.6 .
C136 C137 H137 119.6 .
N24 C138 C135 117.7(6) .
N24 C138 H138 121.1 .
C135 C138 H138 121.1 .
C144 C139 C140 120.9(7) .
C144 C139 N24 119.8(7) .
C140 C139 N24 119.3(7) .
C139 C140 C141 118.4(8) .
C139 C140 H140 120.8 .
C141 C140 H140 120.8 .
C142 C141 C140 120.3(8) .
C142 C141 H141 119.8 .
C140 C141 H141 119.8 .
C143 C142 C141 120.1(7) .
C143 C142 H142 119.9 .
C141 C142 H142 119.9 .
C142 C143 C144 122.2(8) .
C142 C143 H143 118.9 .
C144 C143 H143 118.9 .
C139 C144 C143 118.0(8) .
C139 C144 H144 121.0 .
C143 C144 H144 121.0 .
N25 C145 C146 176.4(16) .
C145 C146 H14A 109.5 .
C145 C146 H14B 109.5 .
H14A C146 H14B 109.5 .
C145 C146 H14C 109.5 .
H14A C146 H14C 109.5 .
H14B C146 H14C 109.5 .
N26 C147 C148 175.3(16) .
C147 C148 H14D 109.5 .
C147 C148 H14E 109.5 .
H14D C148 H14E 109.5 .
C147 C148 H14F 109.5 .
H14D C148 H14F 109.5 .
H14E C148 H14F 109.5 .
C2E O1E C4E 120(3) .
C4E C1E H1E1 109.5 .
C4E C1E H1E2 109.5 .
H1E1 C1E H1E2 109.5 .
C4E C1E H1E3 109.5 .
H1E1 C1E H1E3 109.5 .
H1E2 C1E H1E3 109.5 .
O1E C2E C3E 102(3) .
O1E C2E H2E1 111.4 .
C3E C2E H2E1 111.4 .
O1E C2E H2E2 111.4 .
C3E C2E H2E2 111.4 .
H2E1 C2E H2E2 109.3 .
C2E C3E H3E1 110.9 .
C2E C3E H3E2 108.0 .
H3E1 C3E H3E2 109.5 .
C2E C3E H3E3 109.5 .
H3E1 C3E H3E3 109.5 .
H3E2 C3E H3E3 109.5 .
C1E C4E O1E 122(3) .
C1E C4E H4E1 106.8 .
O1E C4E H4E1 106.8 .
C1E C4E H4E2 106.8 .
O1E C4E H4E2 106.8 .
H4E1 C4E H4E2 106.7 .
C7 N1 C1 117.9(8) .
C7 N1 Fe1 115.1(5) .
C1 N1 Fe1 127.0(6) .
C9 N2 C8 117.5(6) .
C9 N2 Fe1 128.0(5) .
C8 N2 Fe1 114.5(4) .
C14 N3 C15 118.6(6) .
C14 N3 Fe2 128.6(5) .
C15 N3 Fe2 112.8(4) .
C18 N4 C19 116.4(5) .
C18 N4 Fe2 114.7(4) .
C19 N4 Fe2 128.3(4) .
C31 N5 C25 118.6(6) .
C31 N5 Fe1 115.3(4) .
C25 N5 Fe1 126.1(5) .
C33 N6 C32 117.0(6) .
C33 N6 Fe1 129.7(5) .
C32 N6 Fe1 113.3(4) .
C38 N7 C39 117.8(7) .
C38 N7 Fe3 128.4(6) .
C39 N7 Fe3 113.8(4) .
C42 N8 C43 117.2(7) .
C42 N8 Fe3 114.3(5) .
C43 N8 Fe3 127.9(6) .
C55 N9 C49 120.2(6) .
C55 N9 Fe1 114.3(5) .
C49 N9 Fe1 125.3(5) .
C56 N10 C57 119.0(6) .
C56 N10 Fe1 114.2(4) .
C57 N10 Fe1 126.8(4) .
C63 N11 C62 117.9(6) .
C63 N11 Fe4 114.9(5) .
C62 N11 Fe4 127.0(5) .
C66 N12 C67 117.0(7) .
C66 N12 Fe4 115.4(6) .
C67 N12 Fe4 127.6(5) .
C79 N13 C73 117.8(8) .
C79 N13 Fe2 115.0(6) .
C73 N13 Fe2 127.1(5) .
C81 N14 C80 119.0(7) .
C81 N14 Fe2 128.6(5) .
C80 N14 Fe2 112.4(6) .
C86 N15 C87 116.2(7) .
C86 N15 Fe3 129.0(5) .
C87 N15 Fe3 114.6(5) .
C90 N16 C91 117.4(7) .
C90 N16 Fe3 116.1(6) .
C91 N16 Fe3 126.4(5) .
C103 N17 C97 115.9(8) .
C103 N17 Fe2 115.2(6) .
C97 N17 Fe2 129.0(7) .
C105 N18 C104 117.1(7) .
C105 N18 Fe2 128.3(5) .
C104 N18 Fe2 114.4(5) .
C110 N19 C111 118.0(6) .
C110 N19 Fe4 129.1(5) .
C111 N19 Fe4 112.9(5) .
C114 N20 C115 117.1(6) .
C114 N20 Fe4 113.9(5) .
C115 N20 Fe4 128.4(5) .
C127 N21 C121 115.4(7) .
C127 N21 Fe3 115.1(5) .
C121 N21 Fe3 129.4(5) .
C129 N22 C128 117.8(7) .
C129 N22 Fe3 128.6(6) .
C128 N22 Fe3 113.6(5) .
C135 N23 C134 117.9(6) .
C135 N23 Fe4 114.8(4) .
C134 N23 Fe4 127.3(5) .
C138 N24 C139 118.6(6) .
C138 N24 Fe4 114.2(5) .
C139 N24 Fe4 127.1(5) .
F8 As2 F7 91.5 .
F8 As2 F9 91.2 .
F7 As2 F9 90.1 .
F8 As2 F12 90.2 .
F7 As2 F12 176.9 .
F9 As2 F12 92.5 .
F8 As2 F10 177.9 .
F7 As2 F10 89.6 .
F9 As2 F10 90.5 .
F12 As2 F10 88.6 .
F8 As2 F11 90.4 .
F7 As2 F11 88.7 .
F9 As2 F11 178.0 .
F12 As2 F11 88.7 .
F10 As2 F11 87.9 .
F8A As2A F7A 91.5 .
F8A As2A F9A 91.2 .
F7A As2A F9A 90.1 .
F8A As2A F12A 90.2 .
F7A As2A F12A 176.9 .
F9A As2A F12A 92.5 .
F8A As2A F10A 177.9 .
F7A As2A F10A 89.6 .
F9A As2A F10A 90.5 .
F12A As2A F10A 88.6 .
F8A As2A F11A 90.4 .
F7A As2A F11A 88.7 .
F9A As2A F11A 178.0 .
F12A As2A F11A 88.7 .
F10A As2A F11A 87.9 .
F15 As7 F14 91.5 .
F15 As7 F16 91.2 .
F14 As7 F16 90.1 .
F15 As7 F13 90.2 .
F14 As7 F13 176.9 .
F16 As7 F13 92.5 .
F15 As7 F17 177.9 .
F14 As7 F17 89.6 .
F16 As7 F17 90.5 .
F13 As7 F17 88.6 .
F15 As7 F18 90.4 .
F14 As7 F18 88.7 .
F16 As7 F18 178.0 .
F13 As7 F18 88.7 .
F17 As7 F18 87.9 .
F15 F15 As7 143.4(14) 2_665
F41 As6 F40 91.5 .
F41 As6 F42 91.2 .
F40 As6 F42 90.1 .
F41 As6 F45 90.2 .
F40 As6 F45 176.9 .
F42 As6 F45 92.5 .
F41 As6 F43 177.9 .
F40 As6 F43 89.6 .
F42 As6 F43 90.5 .
F45 As6 F43 88.6 .
F41 As6 F44 90.4 .
F40 As6 F44 88.7 .
F42 As6 F44 178.0 .
F45 As6 F44 88.7 .
F43 As6 F44 87.9 .
F47 As8 F46 91.5 .
F47 As8 F48 91.2 .
F46 As8 F48 90.1 .
F47 As8 F51 90.2 .
F46 As8 F51 176.9 .
F48 As8 F51 92.5 .
F47 As8 F49 177.9 .
F46 As8 F49 89.6 .
F48 As8 F49 90.5 .
F51 As8 F49 88.6 .
F47 As8 F50 90.4 .
F46 As8 F50 88.7 .
F48 As8 F50 178.0 .
F51 As8 F50 88.7 .
F49 As8 F50 87.9 .
F47A As8A F46A 91.5 .
F47A As8A F48A 91.2 .
F46A As8A F48A 90.1 .
F47A As8A F51A 90.2 .
F46A As8A F51A 176.9 .
F48A As8A F51A 92.5 .
F47A As8A F49A 177.9 .
F46A As8A F49A 89.6 .
F48A As8A F49A 90.5 .
F51A As8A F49A 88.6 .
F47A As8A F50A 90.4 .
F46A As8A F50A 88.7 .
F48A As8A F50A 178.0 .
F51A As8A F50A 88.7 .
F49A As8A F50A 87.9 .
N9 Fe1 N5 99.0(2) .
N9 Fe1 N6 174.8(2) .
N5 Fe1 N6 80.7(2) .
N9 Fe1 N1 97.7(3) .
N5 Fe1 N1 97.3(2) .
N6 Fe1 N1 87.5(3) .
N9 Fe1 N2 87.4(2) .
N5 Fe1 N2 173.4(2) .
N6 Fe1 N2 93.1(2) .
N1 Fe1 N2 80.3(2) .
N9 Fe1 N10 80.6(2) .
N5 Fe1 N10 88.9(2) .
N6 Fe1 N10 94.2(2) .
N1 Fe1 N10 173.8(2) .
N2 Fe1 N10 93.6(2) .
N17 Fe2 N4 95.0(2) .
N17 Fe2 N18 80.9(3) .
N4 Fe2 N18 86.1(2) .
N17 Fe2 N13 98.8(3) .
N4 Fe2 N13 99.2(3) .
N18 Fe2 N13 174.6(2) .
N17 Fe2 N14 89.4(2) .
N4 Fe2 N14 175.4(2) .
N18 Fe2 N14 93.1(3) .
N13 Fe2 N14 81.5(3) .
N17 Fe2 N3 172.4(3) .
N4 Fe2 N3 80.8(2) .
N18 Fe2 N3 92.5(2) .
N13 Fe2 N3 88.2(2) .
N14 Fe2 N3 94.7(2) .
N21 Fe3 N16 97.5(3) .
N21 Fe3 N15 175.1(3) .
N16 Fe3 N15 80.5(3) .
N21 Fe3 N22 81.6(3) .
N16 Fe3 N22 88.8(3) .
N15 Fe3 N22 93.9(3) .
N21 Fe3 N7 88.9(3) .
N16 Fe3 N7 173.0(3) .
N15 Fe3 N7 93.3(3) .
N22 Fe3 N7 94.9(2) .
N21 Fe3 N8 98.0(3) .
N16 Fe3 N8 95.7(3) .
N15 Fe3 N8 86.6(3) .
N22 Fe3 N8 175.5(3) .
N7 Fe3 N8 80.6(3) .
N12 Fe4 N24 97.7(2) .
N12 Fe4 N20 96.0(3) .
N24 Fe4 N20 98.2(2) .
N12 Fe4 N23 88.5(3) .
N24 Fe4 N23 80.8(2) .
N20 Fe4 N23 175.6(3) .
N12 Fe4 N19 173.7(2) .
N24 Fe4 N19 88.3(2) .
N20 Fe4 N19 81.3(3) .
N23 Fe4 N19 94.4(2) .
N12 Fe4 N11 80.3(2) .
N24 Fe4 N11 175.1(2) .
N20 Fe4 N11 86.5(2) .
N23 Fe4 N11 94.7(2) .
N19 Fe4 N11 93.9(2) .
F6 As1 F5 170.1(8) .
F6 As1 F3 94.0(5) .
F5 As1 F3 94.5(6) .
F6 As1 F2 91.6(4) .
F5 As1 F2 92.8(5) .
F3 As1 F2 95.1(3) .
F6 As1 F1 89.1(5) .
F5 As1 F1 86.4(6) .
F3 As1 F1 86.0(4) .
F2 As1 F1 178.7(4) .
F6 As1 F4 82.8(6) .
F5 As1 F4 88.7(7) .
F3 As1 F4 176.6(5) .
F2 As1 F4 86.0(4) .
F1 As1 F4 93.0(4) .
F29 As3 F28 91.5 .
F29 As3 F30 91.2 .
F28 As3 F30 90.1 .
F29 As3 F33 90.2 .
F28 As3 F33 176.9 .
F30 As3 F33 92.5 .
F29 As3 F31 177.9 .
F28 As3 F31 89.6 .
F30 As3 F31 90.5 .
F33 As3 F31 88.6 .
F29 As3 F32 90.4 .
F28 As3 F32 88.7 .
F30 As3 F32 178.0 .
F33 As3 F32 88.7 .
F31 As3 F32 87.9 .
F21 As4 F19 91.5 .
F21 As4 F22 91.2 .
F19 As4 F22 90.1 .
F21 As4 F25 90.2 .
F19 As4 F25 176.9 .
F22 As4 F25 92.5 .
F21 As4 F23 177.9 .
F19 As4 F23 89.6 .
F22 As4 F23 90.5 .
F25 As4 F23 88.6 .
F21 As4 F24 90.4 .
F19 As4 F24 88.7 .
F22 As4 F24 178.0 .
F25 As4 F24 88.7 .
F23 As4 F24 87.9 .
F20A As4A F19A 91.5 .
F20A As4A F22A 91.2 .
F19A As4A F22A 90.1 .
F20A As4A F25A 90.2 .
F19A As4A F25A 176.90(6) .
F22A As4A F25A 92.5 .
F20A As4A F23A 177.9 .
F19A As4A F23A 89.6 .
F22A As4A F23A 90.5 .
F25A As4A F23A 88.6 .
F20A As4A F24A 90.4 .
F19A As4A F24A 88.7 .
F22A As4A F24A 178.0 .
F25A As4A F24A 88.7 .
F23A As4A F24A 87.9 .
F35 As5 F34 91.5 .
F35 As5 F36 91.2 .
F34 As5 F36 90.1 .
F35 As5 F39 90.2 .
F34 As5 F39 176.9 .
F36 As5 F39 92.5 .
F35 As5 F37 177.9 .
F34 As5 F37 89.6 .
F36 As5 F37 90.5 .
F39 As5 F37 88.6 .
F35 As5 F38 90.4 .
F34 As5 F38 88.7 .
F36 As5 F38 178.0 .
F39 As5 F38 88.7 .
F37 As5 F38 87.9 .
F35A As5A F34A 91.5 .
F35A As5A F36A 91.2 .
F34A As5A F36A 90.1 .
F35A As5A F39A 90.2 .
F34A As5A F39A 176.9 .
F36A As5A F39A 92.5 .
F35A As5A F37A 177.9 .
F34A As5A F37A 89.6 .
F36A As5A F37A 90.5 .
F39A As5A F37A 88.6 .
F35A As5A F38A 90.4 .
F34A As5A F38A 88.7 .
F36A As5A F38A 178.0 .
F39A As5A F38A 88.7 .
F37A As5A F38A 87.9 .

loop_
_geom_bond_atom_site_label_1
_geom_bond_atom_site_label_2
_geom_bond_distance
_geom_bond_site_symmetry_2
C1 C6 1.35(2) .
C1 C2 1.44(2) .
C1 N1 1.421(12) .
C2 C3 1.440(14) .
C2 H2 0.9500 .
C3 C4 1.34(2) .
C3 H3 0.9500 .
C4 C5 1.259(19) .
C4 H4 0.9500 .
C5 C6 1.445(14) .
C5 H5 0.9500 .
C6 H6 0.9500 .
C7 N1 1.245(10) .
C7 C8 1.461(10) .
C7 H7 0.9500 .
C8 N2 1.362(9) .
C8 C12 1.371(11) .
C9 N2 1.347(8) .
C9 C10 1.388(9) .
C9 H9 0.9500 .
C10 C11 1.365(11) .
C10 C13 1.482(9) .
C11 C12 1.379(11) .
C11 H11 0.9500 .
C12 H12 0.9500 .
C13 C17 1.358(10) .
C13 C14 1.413(9) .
C14 N3 1.328(8) .
C14 H14 0.9500 .
C15 N3 1.363(8) .
C15 C16 1.400(9) .
C15 C18 1.444(9) .
C16 C17 1.381(10) .
C16 H16 0.9500 .
C17 H17 0.9500 .
C18 N4 1.268(8) .
C18 H18 0.9500 .
C19 C24 1.341(11) .
C19 C20 1.376(11) .
C19 N4 1.455(8) .
C20 C21 1.337(12) .
C20 H20 0.9500 .
C21 C22 1.403(15) .
C21 H21 0.9500 .
C22 C23 1.305(14) .
C22 H22 0.9500 .
C23 C24 1.400(12) .
C23 H23 0.9500 .
C24 H24 0.9500 .
C25 C26 1.379(10) .
C25 C30 1.385(10) .
C25 N5 1.451(8) .
C26 C27 1.421(11) .
C26 H26 0.9500 .
C27 C28 1.320(12) .
C27 H27 0.9500 .
C28 C29 1.361(13) .
C28 H28 0.9500 .
C29 C30 1.389(12) .
C29 H29 0.9500 .
C30 H30 0.9500 .
C31 N5 1.280(9) .
C31 C32 1.423(10) .
C31 H31 0.9500 .
C32 N6 1.374(9) .
C32 C36 1.383(11) .
C33 N6 1.325(8) .
C33 C34 1.359(10) .
C33 H33 0.9500 .
C34 C35 1.385(12) .
C34 C37 1.493(9) .
C35 C36 1.377(11) .
C35 H35 0.9500 .
C36 H36 0.9500 .
C37 C41 1.374(12) .
C37 C38 1.390(11) .
C38 N7 1.335(8) .
C38 H38 0.9500 .
C39 C40 1.351(12) .
C39 N7 1.369(10) .
C39 C42 1.451(10) .
C40 C41 1.418(11) .
C40 H40 0.9500 .
C41 H41 0.9500 .
C42 N8 1.267(11) .
C42 H42 0.9500 .
C43 C44 1.3900 .
C43 C48 1.3900 .
C43 N8 1.433(7) .
C44 C45 1.3900 .
C44 H44 0.9500 .
C45 C46 1.3900 .
C45 H45 0.9500 .
C46 C47 1.3900 .
C46 H46 0.9500 .
C47 C48 1.3900 .
C47 H47 0.9500 .
C48 H48 0.9500 .
C49 C54 1.370(11) .
C49 C50 1.393(12) .
C49 N9 1.448(9) .
C50 C51 1.380(14) .
C50 H50 0.9500 .
C51 C52 1.390(16) .
C51 H51 0.9500 .
C52 C53 1.355(16) .
C52 H52 0.9500 .
C53 C54 1.397(12) .
C53 H53 0.9500 .
C54 H54 0.9500 .
C55 N9 1.268(9) .
C55 C56 1.446(10) .
C55 H55 0.9500 .
C56 N10 1.335(8) .
C56 C60 1.392(10) .
C57 N10 1.343(9) .
C57 C58 1.386(9) .
C57 H57 0.9500 .
C58 C59 1.409(11) .
C58 C61 1.467(10) .
C59 C60 1.387(10) .
C59 H59 0.9500 .
C60 H60 0.9500 .
C61 C65 1.379(11) .
C61 C62 1.394(10) .
C62 N11 1.348(9) .
C62 H62 0.9500 .
C63 N11 1.345(10) .
C63 C64 1.380(12) .
C63 C66 1.447(12) .
C64 C65 1.385(12) .
C64 H64 0.9500 .
C65 H65 0.9500 .
C66 N12 1.282(10) .
C66 H66 0.9500 .
C67 C68 1.3900 .
C67 C72 1.3900 .
C67 N12 1.434(8) .
C68 C69 1.3900 .
C68 H68 0.9500 .
C69 C70 1.3900 .
C69 H69 0.9500 .
C70 C71 1.3900 .
C70 H70 0.9500 .
C71 C72 1.3900 .
C71 H71 0.9500 .
C72 H72 0.9500 .
C73 C74 1.3900 .
C73 C78 1.3900 .
C73 N13 1.454(8) .
C74 C75 1.3900 .
C74 H74 0.9500 .
C75 C76 1.3900 .
C75 H75 0.9500 .
C76 C77 1.3900 .
C76 H76 0.9500 .
C77 C78 1.3900 .
C77 H77 0.9500 .
C78 H78 0.9500 .
C79 N13 1.275(10) .
C79 C80 1.452(13) .
C79 H79 0.9500 .
C80 N14 1.380(11) .
C80 C84 1.413(13) .
C81 N14 1.309(10) .
C81 C82 1.412(10) .
C81 H81 0.9500 .
C82 C83 1.378(15) .
C82 C85 1.452(13) .
C83 C84 1.364(16) .
C83 H83 0.9500 .
C84 H84 0.9500 .
C85 C89 1.386(13) .
C85 C86 1.399(11) .
C86 N15 1.343(10) .
C86 H86 0.9500 .
C87 N15 1.374(10) .
C87 C88 1.376(14) .
C87 C90 1.459(13) .
C88 C89 1.397(15) .
C88 H88 0.9500 .
C89 H89 0.9500 .
C90 N16 1.259(10) .
C90 H90 0.9500 .
C91 C92 1.3900 .
C91 C96 1.3900 .
C91 N16 1.462(9) .
C92 C93 1.3900 .
C92 H92 0.9500 .
C93 C94 1.3900 .
C93 H93 0.9500 .
C94 C95 1.3900 .
C94 H94 0.9500 .
C95 C96 1.3900 .
C95 H95 0.9500 .
C96 H96 0.9500 .
C97 C98 1.3900 .
C97 C102 1.3900 .
C97 N17 1.429(8) .
C98 C99 1.3900 .
C98 H98 0.9500 .
C99 C100 1.3900 .
C99 H99 0.9500 .
C100 C101 1.3900 .
C100 H100 0.9500 .
C101 C102 1.3900 .
C101 H101 0.9500 .
C102 H102 0.9500 .
C103 N17 1.241(12) .
C103 C104 1.465(12) .
C103 H103 0.9500 .
C104 N18 1.363(9) .
C104 C108 1.390(14) .
C105 N18 1.319(8) .
C105 C106 1.405(10) .
C105 H105 0.9500 .
C106 C107 1.384(11) .
C106 C109 1.471(11) .
C107 C108 1.402(14) .
C107 H107 0.9500 .
C108 H108 0.9500 .
C109 C113 1.386(10) .
C109 C110 1.390(10) .
C110 N19 1.325(9) .
C110 H110 0.9500 .
C111 N19 1.369(8) .
C111 C112 1.390(11) .
C111 C114 1.451(10) .
C112 C113 1.372(11) .
C112 H112 0.9500 .
C113 H113 0.9500 .
C114 N20 1.273(9) .
C114 H114 0.9500 .
C115 C116 1.3900 .
C115 C120 1.3900 .
C115 N20 1.407(8) .
C116 C117 1.3900 .
C116 H116 0.9500 .
C117 C118 1.3900 .
C117 H117 0.9500 .
C118 C119 1.3900 .
C118 H118 0.9500 .
C119 C120 1.3900 .
C119 H119 0.9500 .
C120 H120 0.9500 .
C121 C122 1.3900 .
C121 C126 1.3900 .
C121 N21 1.425(7) .
C122 C123 1.3900 .
C122 H122 0.9500 .
C123 C124 1.3900 .
C123 H123 0.9500 .
C124 C125 1.3900 .
C124 H124 0.9500 .
C125 C126 1.3900 .
C125 H125 0.9500 .
C126 H126 0.9500 .
C127 N21 1.296(11) .
C127 C128 1.459(10) .
C127 H127 0.9500 .
C128 C132 1.359(12) .
C128 N22 1.371(10) .
C129 N22 1.333(9) .
C129 C130 1.395(11) .
C129 H129 0.9500 .
C130 C131 1.345(12) .
C130 C133 1.522(10) .
C131 C132 1.410(12) .
C131 H131 0.9500 .
C132 H132 0.9500 .
C133 C137 1.349(11) .
C133 C134 1.398(10) .
C134 N23 1.346(8) .
C134 H134 0.9500 .
C135 N23 1.342(9) .
C135 C136 1.383(10) .
C135 C138 1.454(10) .
C136 C137 1.358(11) .
C136 H136 0.9500 .
C137 H137 0.9500 .
C138 N24 1.284(9) .
C138 H138 0.9500 .
C139 C144 1.393(11) .
C139 C140 1.394(11) .
C139 N24 1.421(9) .
C140 C141 1.403(11) .
C140 H140 0.9500 .
C141 C142 1.383(13) .
C141 H141 0.9500 .
C142 C143 1.340(13) .
C142 H142 0.9500 .
C143 C144 1.394(11) .
C143 H143 0.9500 .
C144 H144 0.9500 .
N25 C145 1.097(15) .
C145 C146 1.45(2) .
C146 H14A 0.9800 .
C146 H14B 0.9800 .
C146 H14C 0.9800 .
N26 C147 1.123(13) .
C147 C148 1.381(18) .
C148 H14D 0.9800 .
C148 H14E 0.9800 .
C148 H14F 0.9800 .
O1E C2E 1.18(3) .
O1E C4E 1.51(6) .
C1E C4E 1.50(6) .
C1E H1E1 0.9800 .
C1E H1E2 0.9800 .
C1E H1E3 0.9800 .
C2E C3E 1.79(5) .
C2E H2E1 0.9900 .
C2E H2E2 0.9900 .
C3E H3E1 0.9800 .
C3E H3E2 0.9800 .
C3E H3E3 0.9800 .
C4E H4E1 0.9900 .
C4E H4E2 0.9900 .
N1 Fe1 1.980(6) .
N2 Fe1 1.981(6) .
N3 Fe2 1.982(5) .
N4 Fe2 1.969(5) .
N5 Fe1 1.974(6) .
N6 Fe1 1.976(6) .
N7 Fe3 1.978(6) .
N8 Fe3 1.988(6) .
N9 Fe1 1.966(6) .
N10 Fe1 1.979(5) .
N11 Fe4 1.985(6) .
N12 Fe4 1.961(7) .
N13 Fe2 1.980(7) .
N14 Fe2 1.982(6) .
N15 Fe3 1.968(6) .
N16 Fe3 1.967(6) .
N17 Fe2 1.960(6) .
N18 Fe2 1.976(6) .
N19 Fe4 1.978(6) .
N20 Fe4 1.977(6) .
N21 Fe3 1.960(7) .
N22 Fe3 1.978(6) .
N23 Fe4 1.977(6) .
N24 Fe4 1.972(6) .
F1 As1 1.721(6) .
F2 As1 1.667(5) .
F3 As1 1.654(6) .
F4 As1 1.748(7) .
F5 As1 1.628(7) .
F6 As1 1.622(7) .
As2 F8 1.6744 .
As2 F7 1.6943 .
As2 F9 1.6946 .
As2 F12 1.7062 .
As2 F10 1.7073 .
As2 F11 1.7261 .
As2A F8A 1.6745 .
As2A F7A 1.6943 .
As2A F9A 1.6946 .
As2A F12A 1.7062 .
As2A F10A 1.7073 .
As2A F11A 1.7261 .
As7 F15 1.6744 .
As7 F14 1.6943 .
As7 F16 1.6945 .
As7 F13 1.7062 .
As7 F17 1.7073 .
As7 F18 1.7261 .
F15 F15 1.319(15) 2_665
As6 F41 1.6744 .
As6 F40 1.6943 .
As6 F42 1.6947 .
As6 F45 1.7062 .
As6 F43 1.7073 .
As6 F44 1.7261 .
As8 F47 1.6744 .
As8 F46 1.6942 .
As8 F48 1.6946 .
As8 F51 1.7062 .
As8 F49 1.7073 .
As8 F50 1.7261 .
As8A F47A 1.6744 .
As8A F46A 1.6943 .
As8A F48A 1.6946 .
As8A F51A 1.7062 .
As8A F49A 1.7073 .
As8A F50A 1.7261 .
As3 F29 1.6743 .
As3 F28 1.6942 .
As3 F30 1.6946 .
As3 F33 1.7062 .
As3 F31 1.7073 .
As3 F32 1.7261 .
As4 F21 1.6744 .
As4 F19 1.6943 .
As4 F22 1.6946 .
As4 F25 1.7061 .
As4 F23 1.7073 .
As4 F24 1.7261 .
As4A F20A 1.6743 .
As4A F19A 1.6943 .
As4A F22A 1.6946 .
As4A F25A 1.7062 .
As4A F23A 1.7073 .
As4A F24A 1.7261 .
As5 F35 1.6744 .
As5 F34 1.6942 .
As5 F36 1.6946 .
As5 F39 1.7062 .
As5 F37 1.7072 .
As5 F38 1.7261 .
As5A F35A 1.6744 .
As5A F34A 1.6943 .
As5A F36A 1.6946 .
As5A F39A 1.7062 .
As5A F37A 1.7072 .
As5A F38A 1.7261 .

loop_
_geom_torsion_atom_site_label_1
_geom_torsion_atom_site_label_2
_geom_torsion_atom_site_label_3
_geom_torsion_atom_site_label_4
_geom_torsion
_geom_torsion_site_symmetry_4
C6 C1 C2 C3 5.1(18) .
N1 C1 C2 C3 -178.4(9) .
C1 C2 C3 C4 -1.0(18) .
C2 C3 C4 C5 -3(2) .
C3 C4 C5 C6 4(2) .
C2 C1 C6 C5 -4.8(19) .
N1 C1 C6 C5 178.7(10) .
C4 C5 C6 C1 0.3(19) .
N1 C7 C8 N2 0.5(13) .
N1 C7 C8 C12 179.4(10) .
N2 C9 C10 C11 -1.4(12) .
N2 C9 C10 C13 174.7(6) .
C9 C10 C11 C12 0.0(15) .
C13 C10 C11 C12 -175.9(9) .
N2 C8 C12 C11 -6.8(16) .
C7 C8 C12 C11 174.4(10) .
C10 C11 C12 C8 3.9(17) .
C11 C10 C13 C17 129.1(9) .
C9 C10 C13 C17 -46.7(10) .
C11 C10 C13 C14 -47.6(11) .
C9 C10 C13 C14 136.6(7) .
C17 C13 C14 N3 -1.2(10) .
C10 C13 C14 N3 175.7(6) .
N3 C15 C16 C17 -1.6(10) .
C18 C15 C16 C17 175.1(7) .
C14 C13 C17 C16 3.0(10) .
C10 C13 C17 C16 -173.7(7) .
C15 C16 C17 C13 -1.7(11) .
N3 C15 C18 N4 0.8(9) .
C16 C15 C18 N4 -176.1(7) .
C24 C19 C20 C21 0.7(16) .
N4 C19 C20 C21 178.2(10) .
C19 C20 C21 C22 1.4(18) .
C20 C21 C22 C23 -2.6(16) .
C21 C22 C23 C24 1.7(15) .
C20 C19 C24 C23 -1.7(13) .
N4 C19 C24 C23 -179.1(8) .
C22 C23 C24 C19 0.5(15) .
C30 C25 C26 C27 -4.4(12) .
N5 C25 C26 C27 176.6(7) .
C25 C26 C27 C28 1.8(13) .
C26 C27 C28 C29 0.6(15) .
C27 C28 C29 C30 -0.5(17) .
C26 C25 C30 C29 4.7(14) .
N5 C25 C30 C29 -176.3(9) .
C28 C29 C30 C25 -2.2(16) .
N5 C31 C32 N6 -0.3(10) .
N5 C31 C32 C36 179.4(8) .
N6 C33 C34 C35 -2.3(11) .
N6 C33 C34 C37 175.0(6) .
C33 C34 C35 C36 3.7(13) .
C37 C34 C35 C36 -173.4(8) .
C34 C35 C36 C32 -1.4(14) .
N6 C32 C36 C35 -2.5(13) .
C31 C32 C36 C35 177.8(9) .
C33 C34 C37 C41 -47.4(10) .
C35 C34 C37 C41 129.6(10) .
C33 C34 C37 C38 136.2(8) .
C35 C34 C37 C38 -46.8(11) .
C41 C37 C38 N7 -2.9(12) .
C34 C37 C38 N7 173.5(7) .
N7 C39 C40 C41 -3.1(14) .
C42 C39 C40 C41 176.4(9) .
C38 C37 C41 C40 6.6(13) .
C34 C37 C41 C40 -169.9(8) .
C39 C40 C41 C37 -3.7(14) .
C40 C39 C42 N8 -178.3(9) .
N7 C39 C42 N8 1.2(11) .
C48 C43 C44 C45 0.0 .
N8 C43 C44 C45 178.0(8) .
C43 C44 C45 C46 0.0 .
C44 C45 C46 C47 0.0 .
C45 C46 C47 C48 0.0 .
C46 C47 C48 C43 0.0 .
C44 C43 C48 C47 0.0 .
N8 C43 C48 C47 -178.1(7) .
C54 C49 C50 C51 1.2(17) .
N9 C49 C50 C51 178.3(11) .
C49 C50 C51 C52 1(2) .
C50 C51 C52 C53 -3(2) .
C51 C52 C53 C54 2(2) .
C50 C49 C54 C53 -1.4(15) .
N9 C49 C54 C53 -178.4(8) .
C52 C53 C54 C49 -0.4(16) .
N9 C55 C56 N10 0.0(9) .
N9 C55 C56 C60 179.0(7) .
N10 C57 C58 C59 -5.1(10) .
N10 C57 C58 C61 176.2(6) .
C57 C58 C59 C60 8.2(11) .
C61 C58 C59 C60 -173.2(7) .
C58 C59 C60 C56 -3.9(11) .
N10 C56 C60 C59 -4.0(11) .
C55 C56 C60 C59 177.0(7) .
C57 C58 C61 C65 -56.6(10) .
C59 C58 C61 C65 124.8(8) .
C57 C58 C61 C62 127.5(7) .
C59 C58 C61 C62 -51.1(10) .
C65 C61 C62 N11 -3.4(10) .
C58 C61 C62 N11 172.6(6) .
N11 C63 C64 C65 -4.2(15) .
C66 C63 C64 C65 175.0(9) .
C62 C61 C65 C64 3.7(13) .
C58 C61 C65 C64 -172.3(8) .
C63 C64 C65 C61 -0.1(15) .
N11 C63 C66 N12 3.2(11) .
C64 C63 C66 N12 -176.1(9) .
C72 C67 C68 C69 0.0 .
N12 C67 C68 C69 -178.4(6) .
C67 C68 C69 C70 0.0 .
C68 C69 C70 C71 0.0 .
C69 C70 C71 C72 0.0 .
C70 C71 C72 C67 0.0 .
C68 C67 C72 C71 0.0 .
N12 C67 C72 C71 178.4(6) .
C78 C73 C74 C75 0.0 .
N13 C73 C74 C75 179.2(8) .
C73 C74 C75 C76 0.0 .
C74 C75 C76 C77 0.0 .
C75 C76 C77 C78 0.0 .
C76 C77 C78 C73 0.0 .
C74 C73 C78 C77 0.0 .
N13 C73 C78 C77 -179.2(8) .
N13 C79 C80 N14 -1.9(12) .
N13 C79 C80 C84 177.8(10) .
N14 C81 C82 C83 -3.3(11) .
N14 C81 C82 C85 175.2(7) .
C81 C82 C83 C84 3.4(15) .
C85 C82 C83 C84 -175.1(10) .
C82 C83 C84 C80 1.0(18) .
N14 C80 C84 C83 -5.8(16) .
C79 C80 C84 C83 174.5(11) .
C83 C82 C85 C89 122.2(11) .
C81 C82 C85 C89 -56.3(11) .
C83 C82 C85 C86 -57.8(12) .
C81 C82 C85 C86 123.8(8) .
C89 C85 C86 N15 -6.7(12) .
C82 C85 C86 N15 173.2(7) .
N15 C87 C88 C89 -1.1(19) .
C90 C87 C88 C89 173.8(12) .
C86 C85 C89 C88 7.2(16) .
C82 C85 C89 C88 -172.7(11) .
C87 C88 C89 C85 -4(2) .
N15 C87 C90 N16 0.9(13) .
C88 C87 C90 N16 -174.5(12) .
C96 C91 C92 C93 0.0 .
N16 C91 C92 C93 179.1(7) .
C91 C92 C93 C94 0.0 .
C92 C93 C94 C95 0.0 .
C93 C94 C95 C96 0.0 .
C94 C95 C96 C91 0.0 .
C92 C91 C96 C95 0.0 .
N16 C91 C96 C95 -179.1(7) .
C102 C97 C98 C99 0.0 .
N17 C97 C98 C99 -174.2(11) .
C97 C98 C99 C100 0.0 .
C98 C99 C100 C101 0.0 .
C99 C100 C101 C102 0.0 .
C100 C101 C102 C97 0.0 .
C98 C97 C102 C101 0.0 .
N17 C97 C102 C101 174.2(11) .
N17 C103 C104 N18 0.3(11) .
N17 C103 C104 C108 179.7(9) .
N18 C105 C106 C107 -3.7(11) .
N18 C105 C106 C109 174.1(6) .
C105 C106 C107 C108 4.3(13) .
C109 C106 C107 C108 -173.4(8) .
N18 C104 C108 C107 -5.0(15) .
C103 C104 C108 C107 175.6(9) .
C106 C107 C108 C104 -0.3(15) .
C107 C106 C109 C113 129.3(8) .
C105 C106 C109 C113 -48.4(10) .
C107 C106 C109 C110 -49.2(10) .
C105 C106 C109 C110 133.1(7) .
C113 C109 C110 N19 -4.2(10) .
C106 C109 C110 N19 174.3(6) .
N19 C111 C112 C113 -3.0(12) .
C114 C111 C112 C113 176.1(8) .
C111 C112 C113 C109 -3.3(12) .
C110 C109 C113 C112 6.8(11) .
C106 C109 C113 C112 -171.7(7) .
N19 C111 C114 N20 0.8(10) .
C112 C111 C114 N20 -178.4(8) .
C120 C115 C116 C117 0.0 .
N20 C115 C116 C117 -177.5(6) .
C115 C116 C117 C118 0.0 .
C116 C117 C118 C119 0.0 .
C117 C118 C119 C120 0.0 .
C118 C119 C120 C115 0.0 .
C116 C115 C120 C119 0.0 .
N20 C115 C120 C119 177.5(6) .
C126 C121 C122 C123 0.0 .
N21 C121 C122 C123 176.7(6) .
C121 C122 C123 C124 0.0 .
C122 C123 C124 C125 0.0 .
C123 C124 C125 C126 0.0 .
C124 C125 C126 C121 0.0 .
C122 C121 C126 C125 0.0 .
N21 C121 C126 C125 -176.6(7) .
N21 C127 C128 C132 -176.3(9) .
N21 C127 C128 N22 2.0(11) .
N22 C129 C130 C131 -2.5(12) .
N22 C129 C130 C133 175.4(6) .
C129 C130 C131 C132 5.2(14) .
C133 C130 C131 C132 -172.6(9) .
N22 C128 C132 C131 1.0(15) .
C127 C128 C132 C131 179.1(9) .
C130 C131 C132 C128 -4.5(15) .
C131 C130 C133 C137 120.1(10) .
C129 C130 C133 C137 -57.7(11) .
C131 C130 C133 C134 -60.7(11) .
C129 C130 C133 C134 121.4(8) .
C137 C133 C134 N23 -7.1(13) .
C130 C133 C134 N23 173.7(7) .
N23 C135 C136 C137 -1.5(12) .
C138 C135 C136 C137 176.1(8) .
C134 C133 C137 C136 6.5(13) .
C130 C133 C137 C136 -174.3(8) .
C135 C136 C137 C133 -2.4(13) .
N23 C135 C138 N24 -0.8(10) .
C136 C135 C138 N24 -178.7(7) .
C144 C139 C140 C141 1.3(13) .
N24 C139 C140 C141 -179.7(7) .
C139 C140 C141 C142 -0.4(14) .
C140 C141 C142 C143 -1.4(16) .
C141 C142 C143 C144 2.2(17) .
C140 C139 C144 C143 -0.5(15) .
N24 C139 C144 C143 -179.5(9) .
C142 C143 C144 C139 -1.3(17) .
C4E O1E C2E C3E -171(2) .
C2E O1E C4E C1E -174(3) .
C8 C7 N1 C1 178.3(10) .
C8 C7 N1 Fe1 -4.6(12) .
C6 C1 N1 C7 95.5(14) .
C2 C1 N1 C7 -81.0(13) .
C6 C1 N1 Fe1 -81.2(13) .
C2 C1 N1 Fe1 102.2(12) .
C10 C9 N2 C8 -1.3(10) .
C10 C9 N2 Fe1 179.4(5) .
C12 C8 N2 C9 5.5(12) .
C7 C8 N2 C9 -175.6(7) .
C12 C8 N2 Fe1 -175.2(8) .
C7 C8 N2 Fe1 3.8(9) .
C13 C14 N3 C15 -2.0(10) .
C13 C14 N3 Fe2 176.5(5) .
C16 C15 N3 C14 3.4(10) .
C18 C15 N3 C14 -173.7(6) .
C16 C15 N3 Fe2 -175.3(5) .
C18 C15 N3 Fe2 7.6(7) .
C15 C18 N4 C19 179.3(6) .
C15 C18 N4 Fe2 -9.0(8) .
C24 C19 N4 C18 -98.8(9) .
C20 C19 N4 C18 83.8(9) .
C24 C19 N4 Fe2 90.8(8) .
C20 C19 N4 Fe2 -86.6(9) .
C32 C31 N5 C25 179.1(6) .
C32 C31 N5 Fe1 -2.4(9) .
C26 C25 N5 C31 107.4(9) .
C30 C25 N5 C31 -71.6(10) .
C26 C25 N5 Fe1 -71.0(9) .
C30 C25 N5 Fe1 110.0(8) .
C34 C33 N6 C32 -1.5(10) .
C34 C33 N6 Fe1 179.5(5) .
C36 C32 N6 C33 3.9(11) .
C31 C32 N6 C33 -176.4(6) .
C36 C32 N6 Fe1 -176.9(7) .
C31 C32 N6 Fe1 2.8(8) .
C37 C38 N7 C39 -3.9(10) .
C37 C38 N7 Fe3 176.3(5) .
C40 C39 N7 C38 6.9(12) .
C42 C39 N7 C38 -172.7(7) .
C40 C39 N7 Fe3 -173.2(7) .
C42 C39 N7 Fe3 7.2(9) .
C39 C42 N8 C43 179.7(7) .
C39 C42 N8 Fe3 -9.0(10) .
C44 C43 N8 C42 87.3(8) .
C48 C43 N8 C42 -94.7(8) .
C44 C43 N8 Fe3 -82.6(7) .
C48 C43 N8 Fe3 95.4(6) .
C56 C55 N9 C49 179.4(6) .
C56 C55 N9 Fe1 -5.7(8) .
C54 C49 N9 C55 -85.6(10) .
C50 C49 N9 C55 97.4(10) .
C54 C49 N9 Fe1 100.2(8) .
C50 C49 N9 Fe1 -76.9(10) .
C60 C56 N10 C57 7.3(9) .
C55 C56 N10 C57 -173.6(6) .
C60 C56 N10 Fe1 -173.3(5) .
C55 C56 N10 Fe1 5.7(7) .
C58 C57 N10 C56 -2.6(9) .
C58 C57 N10 Fe1 178.1(5) .
C64 C63 N11 C62 4.6(11) .
C66 C63 N11 C62 -174.8(6) .
C64 C63 N11 Fe4 178.8(7) .
C66 C63 N11 Fe4 -0.6(8) .
C61 C62 N11 C63 -0.7(9) .
C61 C62 N11 Fe4 -174.1(5) .
C63 C66 N12 C67 177.3(7) .
C63 C66 N12 Fe4 -4.2(10) .
C68 C67 N12 C66 -76.2(7) .
C72 C67 N12 C66 105.4(7) .
C68 C67 N12 Fe4 105.6(6) .
C72 C67 N12 Fe4 -72.8(6) .
C80 C79 N13 C73 178.7(7) .
C80 C79 N13 Fe2 -4.0(11) .
C74 C73 N13 C79 -61.1(9) .
C78 C73 N13 C79 118.1(8) .
C74 C73 N13 Fe2 122.0(6) .
C78 C73 N13 Fe2 -58.8(8) .
C82 C81 N14 C80 -1.4(10) .
C82 C81 N14 Fe2 177.3(5) .
C84 C80 N14 C81 6.0(12) .
C79 C80 N14 C81 -174.3(7) .
C84 C80 N14 Fe2 -173.0(8) .
C79 C80 N14 Fe2 6.7(9) .
C85 C86 N15 C87 2.1(11) .
C85 C86 N15 Fe3 -172.5(6) .
C88 C87 N15 C86 1.9(14) .
C90 C87 N15 C86 -173.6(8) .
C88 C87 N15 Fe3 177.4(10) .
C90 C87 N15 Fe3 1.8(10) .
C87 C90 N16 C91 178.2(8) .
C87 C90 N16 Fe3 -3.2(12) .
C92 C91 N16 C90 110.0(9) .
C96 C91 N16 C90 -70.8(9) .
C92 C91 N16 Fe3 -68.4(8) .
C96 C91 N16 Fe3 110.8(6) .
C104 C103 N17 C97 179.8(7) .
C104 C103 N17 Fe2 -1.7(10) .
C98 C97 N17 C103 -74.6(10) .
C102 C97 N17 C103 111.3(9) .
C98 C97 N17 Fe2 107.1(8) .
C102 C97 N17 Fe2 -67.0(10) .
C106 C105 N18 C104 -1.4(10) .
C106 C105 N18 Fe2 -176.7(5) .
C108 C104 N18 C105 5.8(11) .
C103 C104 N18 C105 -174.7(6) .
C108 C104 N18 Fe2 -178.2(7) .
C103 C104 N18 Fe2 1.2(8) .
C109 C110 N19 C111 -1.9(10) .
C109 C110 N19 Fe4 175.9(5) .
C112 C111 N19 C110 5.6(10) .
C114 C111 N19 C110 -173.6(6) .
C112 C111 N19 Fe4 -172.5(6) .
C114 C111 N19 Fe4 8.3(7) .
C111 C114 N20 C115 178.6(6) .
C111 C114 N20 Fe4 -9.6(9) .
C116 C115 N20 C114 -93.6(7) .
C120 C115 N20 C114 88.9(7) .
C116 C115 N20 Fe4 96.0(6) .
C120 C115 N20 Fe4 -81.5(6) .
C128 C127 N21 C121 178.2(7) .
C128 C127 N21 Fe3 -4.6(10) .
C122 C121 N21 C127 107.9(7) .
C126 C121 N21 C127 -75.4(8) .
C122 C121 N21 Fe3 -68.8(7) .
C126 C121 N21 Fe3 107.9(6) .
C130 C129 N22 C128 -0.9(10) .
C130 C129 N22 Fe3 -178.7(5) .
C132 C128 N22 C129 1.6(12) .
C127 C128 N22 C129 -176.7(7) .
C132 C128 N22 Fe3 179.7(8) .
C127 C128 N22 Fe3 1.4(8) .
C136 C135 N23 C134 0.9(11) .
C138 C135 N23 C134 -177.0(7) .
C136 C135 N23 Fe4 -177.0(6) .
C138 C135 N23 Fe4 5.1(8) .
C133 C134 N23 C135 3.4(11) .
C133 C134 N23 Fe4 -179.0(6) .
C135 C138 N24 C139 179.9(6) .
C135 C138 N24 Fe4 -3.9(9) .
C144 C139 N24 C138 -79.2(10) .
C140 C139 N24 C138 101.8(9) .
C144 C139 N24 Fe4 105.2(8) .
C140 C139 N24 Fe4 -73.8(9) .
F14 As7 F15 F15 -137(3) 2_665
F16 As7 F15 F15 133(3) 2_665
F13 As7 F15 F15 41(3) 2_665
F18 As7 F15 F15 -48(3) 2_665

loop_
_platon_squeeze_void_nr
_platon_squeeze_void_average_x
_platon_squeeze_void_average_y
_platon_squeeze_void_average_z
_platon_squeeze_void_volume
_platon_squeeze_void_count_electrons
_platon_squeeze_void_content
1 -0.140 1.000 0.236 2707 685 ' '
2 0.019 0.061 0.183 71 34 ' '
3 -0.019 0.939 0.816 71 32 ' '
